data_4343113
loop_
_publ_author_name
'Cazacu, Maria'
'Shova, Sergiu'
'Soroceanu, Alina'
'Machata, Peter'
'Bucinsky, Lukas'
'Breza, Martin'
'Rapta, Peter'
'Telser, Joshua'
'Krzystek, J.'
'Arion, Vladimir B.'

_publ_section_title
;
 Charge and Spin States in Schiff Base Metal Complexes with a Disiloxane
 Unit Exhibiting a Strong Noninnocent Ligand Character: Synthesis,
 Structure, Spectroelectrochemistry, and Theoretical Calculations.
;
_journal_issue 12
_journal_name_full 'Inorganic chemistry'
_journal_page_first 5691
_journal_page_last 5706
_journal_paper_doi 10.1021/acs.inorgchem.5b00229
_journal_volume 54
_journal_year 2015
_chemical_formula_moiety 'C42 H69 Mn N2 O5 Si2, 0.15(H2 O)'
_chemical_formula_sum 'C42 H69.3 Mn N2 O5.15 Si2'
_chemical_formula_weight 795.81
_chemical_name_systematic
;
 ? 
;
_space_group_crystal_system triclinic
_space_group_IT_number 2
_space_group_name_Hall '-P 1'
_space_group_name_H-M_alt 'P -1'
_symmetry_space_group_name_Hall '-P 1'
_symmetry_space_group_name_H-M 'P -1'
_atom_sites_solution_hydrogens geom
_atom_sites_solution_primary direct
_atom_sites_solution_secondary difmap
_audit_creation_date 2015-04-23
_audit_creation_method
;
Olex2 1.2
(compiled 2015.01.26 svn.r3150 for OlexSys, GUI svn.r4998)
;
_cell_angle_alpha 109.040(8)
_cell_angle_beta 95.545(7)
_cell_angle_gamma 98.303(7)
_cell_formula_units_Z 6
_cell_length_a 15.3998(13)
_cell_length_b 21.477(2)
_cell_length_c 22.0129(18)
_cell_measurement_reflns_used 5815
_cell_measurement_temperature 200.05(10)
_cell_measurement_theta_max 29.5270
_cell_measurement_theta_min 2.8554
_cell_volume 6729.2(11)
_computing_cell_refinement
;
CrysAlisPro, Agilent Technologies,
Version 1.171.35.19 (release 27-10-2011 CrysAlis171 .NET)
(compiled Oct 27 2011,15:02:11)
;
_computing_data_collection
;
CrysAlisPro, Agilent Technologies,
Version 1.171.35.19 (release 27-10-2011 CrysAlis171 .NET)
(compiled Oct 27 2011,15:02:11)
;
_computing_data_reduction
;
CrysAlisPro, Agilent Technologies,
Version 1.171.35.19 (release 27-10-2011 CrysAlis171 .NET)
(compiled Oct 27 2011,15:02:11)
;
_computing_molecular_graphics 'Olex2 (Dolomanov et al., 2009)'
_computing_publication_material 'Olex2 (Dolomanov et al., 2009)'
_computing_structure_refinement 'ShelXL (Sheldrick, 2008)'
_computing_structure_solution 'SIR2008 (Burla et al., 2007)'
_diffrn_ambient_temperature 200.05(10)
_diffrn_detector_area_resol_mean 16.1593
_diffrn_measured_fraction_theta_full 0.996
_diffrn_measured_fraction_theta_max 0.996
_diffrn_measurement_details
;
  1 omega  -12.00   21.00   1.0000   15.0000
omega____ theta____ kappa____ phi______ frames
    -      -14.3503  -99.0000  -60.0000 33

  2 omega  -24.00    1.00   1.0000   15.0000
omega____ theta____ kappa____ phi______ frames
    -      -14.3503  -99.0000  150.0000 25

  3 omega   -1.00   85.00   1.0000   15.0000
omega____ theta____ kappa____ phi______ frames
    -       17.1628   39.0000  -32.0000 86

  4 omega    1.00   28.00   1.0000   15.0000
omega____ theta____ kappa____ phi______ frames
    -       17.1628   57.0000 -120.0000 27

  5 omega  -54.00   46.00   1.0000   15.0000
omega____ theta____ kappa____ phi______ frames
    -       17.1628  -19.0000  -30.0000 100

  6 omega  -10.00   28.00   1.0000   15.0000
omega____ theta____ kappa____ phi______ frames
    -       17.1628   77.0000  -90.0000 38

  7 omega    0.00   67.00   1.0000   15.0000
omega____ theta____ kappa____ phi______ frames
    -       17.1628   57.0000 -180.0000 67

  8 omega   -4.00   44.00   1.0000   15.0000
omega____ theta____ kappa____ phi______ frames
    -       17.1628  -77.0000   60.0000 48

  9 omega  -87.00  -35.00   1.0000   15.0000
omega____ theta____ kappa____ phi______ frames
    -      -14.3503 -178.0000   30.0000 52

 10 omega  -50.00   34.00   1.0000   15.0000
omega____ theta____ kappa____ phi______ frames
    -       17.1628  -57.0000 -150.0000 84
;
_diffrn_measurement_device_type 'Xcalibur, Eos'
_diffrn_measurement_method '\w scans'
_diffrn_orient_matrix_UB_11 0.0221651000
_diffrn_orient_matrix_UB_12 -0.0246888000
_diffrn_orient_matrix_UB_13 0.0058938000
_diffrn_orient_matrix_UB_21 0.0380640000
_diffrn_orient_matrix_UB_22 0.0250069000
_diffrn_orient_matrix_UB_23 0.0162304000
_diffrn_orient_matrix_UB_31 -0.0166994000
_diffrn_orient_matrix_UB_32 0.0054711000
_diffrn_orient_matrix_UB_33 0.0298639000
_diffrn_radiation_monochromator graphite
_diffrn_radiation_type MoK\a
_diffrn_radiation_wavelength 0.71073
_diffrn_reflns_av_R_equivalents 0.1237
_diffrn_reflns_av_unetI/netI 0.1880
_diffrn_reflns_limit_h_max 18
_diffrn_reflns_limit_h_min -18
_diffrn_reflns_limit_k_max 25
_diffrn_reflns_limit_k_min -26
_diffrn_reflns_limit_l_max 26
_diffrn_reflns_limit_l_min -26
_diffrn_reflns_number 75413
_diffrn_reflns_theta_full 25.50
_diffrn_reflns_theta_max 25.50
_diffrn_reflns_theta_min 2.86
_diffrn_source 'Enhance (Mo) X-ray Source'
_exptl_absorpt_coefficient_mu 0.390
_exptl_absorpt_correction_T_max 1.00000
_exptl_absorpt_correction_T_min 0.64812
_exptl_absorpt_correction_type multi-scan
_exptl_absorpt_process_details
;
CrysAlisPro, Agilent Technologies,
Version 1.171.35.19 (release 27-10-2011 CrysAlis171 .NET)
(compiled Oct 27 2011,15:02:11)
Empirical absorption correction using spherical harmonics,
 implemented in SCALE3 ABSPACK scaling algorithm.
;
_exptl_crystal_colour 'clear dark brown'
_exptl_crystal_colour_lustre clear
_exptl_crystal_colour_modifier dark
_exptl_crystal_colour_primary brown
_exptl_crystal_density_diffrn 1.178
_exptl_crystal_density_method 'not measured'
_exptl_crystal_description prism
_exptl_crystal_F_000 2577
_exptl_crystal_size_max 0.35
_exptl_crystal_size_mid 0.1
_exptl_crystal_size_min 0.1
_refine_diff_density_max 1.021
_refine_diff_density_min -0.574
_refine_diff_density_rms 0.079
_refine_ls_extinction_method none
_refine_ls_goodness_of_fit_ref 0.979
_refine_ls_hydrogen_treatment constr
_refine_ls_matrix_type full
_refine_ls_number_parameters 1388
_refine_ls_number_reflns 24946
_refine_ls_number_restraints 48
_refine_ls_restrained_S_all 0.983
_refine_ls_R_factor_all 0.2157
_refine_ls_R_factor_gt 0.0985
_refine_ls_shift/su_max 0.005
_refine_ls_shift/su_mean 0.000
_refine_ls_structure_factor_coef Fsqd
_refine_ls_weighting_details 'calc w=1/[\s^2^(Fo^2^)+(0.1146P)^2^+0.0000P] where P=(Fo^2^+2Fc^2^)/3'
_refine_ls_weighting_scheme calc
_refine_ls_wR_factor_gt 0.2195
_refine_ls_wR_factor_ref 0.2760
_reflns_number_gt 10537
_reflns_number_total 24946
_reflns_threshold_expression >2sigma(I)
_cod_data_source_file ic5b00229_si_002.cif
_cod_data_source_block shi_818_al
_cod_depositor_comments 'Adding full bibliography for 4343111--4343113.cif.'
_cod_original_cell_volume 6729.3(10)
_cod_original_formula_sum 'C42 H69.30 Mn N2 O5.15 Si2'
_cod_database_code 4343113
_chemical_oxdiff_formula 'C40 H40 N2 O6 Si2 Mn1'
_chemical_oxdiff_usercomment 'AL_102, 0.5x0.2x0.1 verde inchis'
_reflns_odcompleteness_completeness 99.86
_reflns_odcompleteness_iscentric 1
_reflns_odcompleteness_theta 26.32
_olex2_refinement_description
;
1. Fixed Uiso
 At 1.2 times of:
  All C(H) groups, All C(H,H) groups, All C(H,H,H,H) groups
 At 1.5 times of:
  All C(H,H,H) groups, All O(H,H) groups
2. Restrained distances
 C9B-C12Y \\sim C9B-C12B \\sim C9B-C11Y \\sim C9B-C11B \\sim C10B-C9B
 with sigma of 0.01
 Si2A-C19X \\sim Si2A-C19A
 with sigma of 0.01
 Si2A-C20X \\sim Si2A-C20A
 with sigma of 0.01
 Si2B-C22Y \\sim Si2B-C22B
 with sigma of 0.01
 C25B-C24B \\sim C25B-C24Y \\sim C23Y-C24Y \\sim C23B-C24B
 with sigma of 0.01
 Si2B-C23B \\sim Si2B-C23Y
 with sigma of 0.01
 Si1B-C20Y \\sim Si1B-C20B
 with sigma of 0.01
 C9C-C10C \\sim C9C-C3Z \\sim C9C-C12C \\sim C9C-C2Z \\sim C9C-C11C \\sim
C9C-C1Z
 with sigma of 0.01
3. Uiso/Uaniso restraints and constraints
Uanis(C16B) \\sim Ueq, Uanis(C17B) \\sim Ueq: with sigma of 0.01 and sigma for
terminal atoms of 0.02
Uiso(C11B) = Uiso(C11Y)
Uiso(C12Y) = Uiso(C12B)
Uiso(C19X) = Uiso(C19A)
Uiso(C20A) = Uiso(C20X)
Uiso(C22B) = Uiso(C22Y)
Uiso(C23B) = Uiso(C23Y) = Uiso(C24B) = Uiso(C24Y)
Uiso(C20Y) = Uiso(C20B)
Uiso(C3Z) = Uiso(C12C) = Uiso(C2Z) = Uiso(C11C) = Uiso(C1Z) = Uiso(C10C)
4. Others
 Fixed Sof: H25A(0.6) H25B(0.6) H25C(0.4) H25D(0.4) C24B(0.6) H24A(0.6)
 H24B(0.6) C1Z(0.5) H1ZA(0.5) H1ZB(0.5) H1ZC(0.5) C12Y(0.5) H12A(0.5) H12B(0.5)
 H12C(0.5) C23B(0.6) H23A(0.6) H23B(0.6) C11B(0.5) H11A(0.5) H11B(0.5)
 H11C(0.5) C12C(0.5) H12G(0.5) H12H(0.5) H12I(0.5) C22Y(0.5) H22A(0.5)
 H22B(0.5) H22C(0.5) C20A(0.5) H20J(0.5) H20K(0.5) H20L(0.5) C11C(0.5)
 H11G(0.5) H11H(0.5) H11I(0.5) C20Y(0.5) H20A(0.5) H20B(0.5) H20C(0.5)
 C19A(0.5) H19G(0.5) H19H(0.5) H19I(0.5) C24Y(0.4) H24C(0.4) H24D(0.4)
 C23Y(0.4) H23C(0.4) H23D(0.4) C2Z(0.5) H2ZA(0.5) H2ZB(0.5) H2ZC(0.5) C11Y(0.5)
 H11D(0.5) H11E(0.5) H11F(0.5) C20B(0.5) H20D(0.5) H20E(0.5) H20F(0.5)
 C12B(0.5) H12D(0.5) H12E(0.5) H12F(0.5) C19X(0.5) H19J(0.5) H19K(0.5)
 H19L(0.5) C20X(0.5) H20M(0.5) H20N(0.5) H20O(0.5) C22B(0.5) H22D(0.5)
 H22E(0.5) H22F(0.5) O2W(0.25) H2WA(0.25) H2WB(0.25) O1W(0.2) H1WA(0.2)
 H1WB(0.2) C10C(0.5) H10D(0.5) H10E(0.5) H10F(0.5) C3Z(0.5) H3ZA(0.5) H3ZB(0.5)
 H3ZC(0.5)
5.a Riding coordinates:
 C38B(H38A,H38B,H38C), C5C(H5CA,H5CB,H5CC), C6C(H6CA,H6CB,H6CC), C32B(H32A,
 H32B,H32C), C32C(H32D,H32E,H32F), C33B(H33A,H33B,H33C), C11A(H11J,H11K,H11L),
 C10A(H10G,H10H,H10I), C31B(H31A,H31B,H31C), C33C(H33D,H33E,H33F), C4C(H4CA,
 H4CB,H4CC), C38C(H38D,H38E,H38F), C5A(H5AA,H5AB,H5AC), C5B(H5BA,H5BB,H5BC),
 C31C(H31D,H31E,H31F), C39B(H39A,H39B,H39C), C42C(H42D,H42E,H42F), C12A(H12J,
 H12K,H12L), C32A(H32G,H32H,H32I), C6B(H6BA,H6BB,H6BC), C33A(H33G,H33H,H33I),
 C39A(H39G,H39H,H39I), C42A(H42G,H42H,H42I), C10B(H10A,H10B,H10C), C22C(H22G,
 H22H,H22I), C37B(H37A,H37B,H37C), C4B(H4BA,H4BB,H4BC), C37A(H37G,H37H,H37I),
 C37C(H37D,H37E,H37F), C4A(H4AA,H4AB,H4AC), C21A(H21G,H21H,H21I), C6A(H6AA,H6AB,
 H6AC), C42B(H42A,H42B,H42C), C31A(H31G,H31H,H31I), C19B(H19A,H19B,H19C),
 C1Z(H1ZA,H1ZB,H1ZC), C39C(H39D,H39E,H39F), C22A(H22J,H22K,H22L), C38A(H38G,
 H38H,H38I), C19C(H19D,H19E,H19F), C20C(H20G,H20H,H20I), C21B(H21A,H21B,H21C),
 C12Y(H12A,H12B,H12C), C11B(H11A,H11B,H11C), C12C(H12G,H12H,H12I), C22Y(H22A,
 H22B,H22C), C21C(H21D,H21E,H21F), C20A(H20J,H20K,H20L), C11C(H11G,H11H,H11I),
 C20Y(H20A,H20B,H20C), C19A(H19G,H19H,H19I), C2Z(H2ZA,H2ZB,H2ZC), C11Y(H11D,
 H11E,H11F), C20B(H20D,H20E,H20F), C12B(H12D,H12E,H12F), C19X(H19J,H19K,H19L),
 C20X(H20M,H20N,H20O), C22B(H22D,H22E,H22F), O2W(H2WA,H2WB), O1W(H1WA,H1WB),
 C10C(H10D,H10E,H10F), C3Z(H3ZA,H3ZB,H3ZC)
5.b Secondary CH2 refined with riding coordinates:
 C25C(H25E,H25F), C16C(H16C,H16D), C16A(H16E,H16F), C25A(H25G,H25H), C23C(H23E,
 H23F), C25B(H25A,H25B), C25B(H25C,H25D), C24C(H24E,H24F), C24A(H24G,H24H),
 C17A(H17E,H17F), C16B(H16A,H16B), C17C(H17C,H17D), C18C(H18C,H18D), C23A(H23G,
 H23H), C18A(H18E,H18F), C17B(H17A,H17B), C18B(H18A,H18B), C24B(H24A,H24B),
 C23B(H23A,H23B), C24Y(H24C,H24D), C23Y(H23C,H23D)
5.c Aromatic/amide H refined with riding coordinates:
 C13B(H13B), C13A(H13A), C13C(H13C), C26C(H26C), C7B(H7B), C40A(H40A),
 C7A(H7A), C34C(H34C), C15A(H15A), C7C(H7C), C26A(H26A), C26B(H26B), C15C(H15C),
  C15B(H15B), C34A(H34A), C40C(H40C), C40B(H40B), C34B(H34B)
;

loop_
_space_group_symop_id
_space_group_symop_operation_xyz
1 'x, y, z'
2 '-x, -y, -z'

loop_
_atom_site_label
_atom_site_type_symbol
_atom_site_fract_x
_atom_site_fract_y
_atom_site_fract_z
_atom_site_U_iso_or_equiv
_atom_site_adp_type
_atom_site_occupancy
_atom_site_calc_flag
_atom_site_disorder_assembly
_atom_site_disorder_group
_atom_site_refinement_flags_posn
_atom_site_refinement_flags_adp
Mn1C Mn 0.30689(6) 0.21884(5) 0.83709(4) 0.0372(3) Uani 1 d . . . .
Mn1B Mn 0.31548(6) 0.24505(5) 1.17703(4) 0.0384(3) Uani 1 d B . . .
Mn1A Mn 0.29590(6) 0.20322(5) 1.49343(4) 0.0415(3) Uani 1 d . . . .
Si1C Si 0.27293(17) -0.09175(11) 0.79181(10) 0.0689(7) Uani 1 d . . . .
Si2C Si 0.19266(17) -0.06827(12) 0.66511(11) 0.0742(7) Uani 1 d . . . .
Si1A Si -0.00437(18) 0.32081(14) 1.41435(13) 0.0813(8) Uani 1 d . . . .
Si2B Si 0.67914(16) 0.43271(16) 1.32109(12) 0.0853(8) Uani 1 d . . D .
Si1B Si 0.6869(2) 0.36792(14) 1.17130(13) 0.0943(9) Uani 1 d . . D .
Si2A Si -0.0234(2) 0.33184(16) 1.55641(15) 0.1048(11) Uani 1 d . . D .
O1B O 0.2753(3) 0.3244(2) 1.20280(18) 0.0461(11) Uani 1 d . . . .
O2A O 0.3666(3) 0.2854(2) 1.52278(18) 0.0491(12) Uani 1 d . . . .
O1C O 0.1883(3) 0.2220(2) 0.82568(18) 0.0410(11) Uani 1 d . . . .
O1A O 0.2174(3) 0.1234(2) 1.46223(18) 0.0434(11) Uani 1 d . . . .
O4A O 0.4019(3) 0.1520(2) 1.4503(2) 0.0568(13) Uani 1 d . . . .
O5A O 0.3799(3) 0.1640(2) 1.5479(2) 0.0578(13) Uani 1 d . . . .
N2C N 0.3011(3) 0.1716(2) 0.7382(2) 0.0347(12) Uani 1 d . . . .
O5B O 0.2142(3) 0.2000(2) 1.2123(2) 0.0535(12) Uani 1 d . . . .
O4C O 0.3438(3) 0.3171(2) 0.8340(2) 0.0540(12) Uani 1 d . . . .
O5C O 0.3290(3) 0.3071(2) 0.9269(2) 0.0547(13) Uani 1 d . . . .
N2B N 0.3931(3) 0.2680(3) 1.2682(2) 0.0430(13) Uani 1 d B . . .
N1A N 0.2515(3) 0.2217(3) 1.4120(2) 0.0399(13) Uani 1 d . . . .
O3B O 0.6812(3) 0.4083(3) 1.2448(2) 0.0808(17) Uani 1 d . . . .
O4B O 0.1808(3) 0.1916(3) 1.1134(2) 0.0672(15) Uani 1 d . . . .
C27C C 0.4577(4) 0.2082(3) 0.7437(3) 0.0365(15) Uani 1 d . . . .
C13B C 0.2417(4) 0.3885(3) 1.0717(3) 0.0409(16) Uani 1 d D . . .
H13B H 0.2594 0.3826 1.0313 0.049 Uiso 1 calc . . R .
O3C O 0.2310(4) -0.0807(2) 0.7283(2) 0.0827(17) Uani 1 d . . . .
C35C C 0.6087(4) 0.2407(3) 0.7311(3) 0.0413(16) Uani 1 d . . . .
N1C N 0.2779(3) 0.1617(3) 0.8947(2) 0.0405(13) Uani 1 d . . . .
C13A C 0.4075(5) 0.3558(3) 1.6984(3) 0.0450(17) Uani 1 d . . . .
H13A H 0.3800 0.3529 1.7334 0.054 Uiso 1 calc . . R .
C27B C 0.3961(4) 0.1528(3) 1.2512(3) 0.0372(15) Uani 1 d . . . .
C14C C 0.1517(4) 0.2118(3) 0.9231(3) 0.0416(16) Uani 1 d . . . .
N2A N 0.2351(4) 0.2360(3) 1.5770(2) 0.0418(13) Uani 1 d . . . .
C30C C 0.6033(5) 0.2594(4) 0.9086(3) 0.0525(19) Uani 1 d . . . .
C29A C 0.1612(4) 0.0148(4) 1.3890(3) 0.0477(18) Uani 1 d . . . .
C36B C 0.4423(5) 0.0007(3) 1.2899(3) 0.0506(18) Uani 1 d . . . .
C1C C 0.1379(4) 0.2343(3) 0.8715(3) 0.0418(16) Uani 1 d . . . .
C25C C 0.2194(4) 0.1376(3) 0.6947(3) 0.0412(16) Uani 1 d . . . .
H25E H 0.2291 0.1317 0.6504 0.049 Uiso 1 calc . . R .
H25F H 0.1749 0.1655 0.7047 0.049 Uiso 1 calc . . R .
C30B C 0.3624(5) 0.0324(3) 1.0764(3) 0.0518(19) Uani 1 d . . . .
C14A C 0.3679(5) 0.3161(3) 1.6362(3) 0.0442(17) Uani 1 d . . . .
C27A C 0.1974(4) 0.1054(3) 1.3507(3) 0.0388(15) Uani 1 d . . . .
C28A C 0.1928(4) 0.0824(3) 1.4018(3) 0.0393(16) Uani 1 d . . . .
C13C C 0.0952(4) 0.2218(3) 0.9696(3) 0.0500(18) Uani 1 d . . . .
H13C H 0.1063 0.2078 1.0048 0.060 Uiso 1 calc . . R .
C2B C 0.1876(5) 0.4023(3) 1.1905(3) 0.0507(18) Uani 1 d . . . .
C36C C 0.6779(4) 0.2528(4) 0.6916(3) 0.0498(18) Uani 1 d . . . .
C30A C 0.1589(5) -0.0167(4) 1.4421(3) 0.0518(19) Uani 1 d . . . .
C26C C 0.3699(4) 0.1790(3) 0.7112(3) 0.0380(15) Uani 1 d . . . .
H26C H 0.3615 0.1638 0.6660 0.046 Uiso 1 calc . . R .
C35A C 0.1401(5) -0.0032(4) 1.2730(3) 0.0537(19) Uani 1 d . . . .
C2A C 0.4886(5) 0.3642(3) 1.5935(3) 0.055(2) Uani 1 d . . . .
C7B C 0.1647(5) 0.4389(4) 1.1537(3) 0.058(2) Uani 1 d . . . .
H7B H 0.1293 0.4702 1.1702 0.070 Uiso 1 calc . . R .
C40A C 0.1716(4) 0.0616(4) 1.2874(3) 0.0498(18) Uani 1 d . . . .
H40A H 0.1764 0.0783 1.2536 0.060 Uiso 1 calc . . R .
C7A C 0.5220(5) 0.4021(4) 1.6569(3) 0.0555(19) Uani 1 d . . . .
H7A H 0.5745 0.4329 1.6645 0.067 Uiso 1 calc . . R .
C38B C 0.3759(5) -0.0060(4) 1.3333(3) 0.059(2) Uani 1 d . . . .
H38A H 0.3174 -0.0205 1.3085 0.089 Uiso 1 d . . R .
H38B H 0.3791 0.0366 1.3668 0.089 Uiso 1 d . . R .
H38C H 0.3885 -0.0384 1.3528 0.089 Uiso 1 d . . R .
C9B C 0.1646(5) 0.4793(4) 1.0572(3) 0.058(2) Uani 1 d . . D .
C9A C 0.5231(5) 0.4437(3) 1.7778(3) 0.0499(18) Uani 1 d . . . .
C5C C 0.0190(5) 0.2335(4) 0.7477(3) 0.066(2) Uani 1 d . . . .
H5CA H -0.0362 0.2076 0.7499 0.099 Uiso 1 d . . R .
H5CB H 0.0633 0.2057 0.7408 0.099 Uiso 1 d . . R .
H5CC H 0.0111 0.2501 0.7125 0.099 Uiso 1 d . . R .
C34C C 0.6296(4) 0.2522(3) 0.7968(3) 0.0427(16) Uani 1 d . . . .
H34C H 0.6892 0.2672 0.8150 0.051 Uiso 1 calc . . R .
C8A C 0.4853(5) 0.3988(3) 1.7096(3) 0.0447(17) Uani 1 d . . . .
C36A C 0.1098(6) -0.0513(4) 1.2050(3) 0.065(2) Uani 1 d . . . .
C6C C -0.0244(6) 0.3321(4) 0.8197(4) 0.089(3) Uani 1 d . . . .
H6CA H -0.0280 0.3527 0.7870 0.133 Uiso 1 d . . R .
H6CB H -0.0120 0.3663 0.8620 0.133 Uiso 1 d . . R .
H6CC H -0.0799 0.3031 0.8156 0.133 Uiso 1 d . . R .
C32B C 0.2784(5) 0.0472(4) 1.0490(3) 0.060(2) Uani 1 d . . . .
H32A H 0.2648 0.0221 1.0032 0.090 Uiso 1 d . . R .
H32B H 0.2856 0.0943 1.0557 0.090 Uiso 1 d . . R .
H32C H 0.2307 0.0348 1.0703 0.090 Uiso 1 d . . R .
C15A C 0.2821(5) 0.2773(3) 1.6289(3) 0.0439(17) Uani 1 d . . . .
H15A H 0.2574 0.2829 1.6668 0.053 Uiso 1 calc . . R .
C3B C 0.1546(5) 0.4109(4) 1.2541(3) 0.062(2) Uani 1 d . . . .
C7C C 0.0144(4) 0.2733(4) 0.9130(3) 0.057(2) Uani 1 d . . . .
H7C H -0.0330 0.2951 0.9100 0.068 Uiso 1 calc . . R .
C3A C 0.5329(6) 0.3733(4) 1.5381(3) 0.073(3) Uani 1 d . . . .
C32C C 0.5578(5) 0.3146(4) 0.9473(3) 0.069(2) Uani 1 d . . . .
H32D H 0.4952 0.2976 0.9418 0.103 Uiso 1 d . . R .
H32E H 0.5670 0.3517 0.9319 0.103 Uiso 1 d . . R .
H32F H 0.5823 0.3293 0.9925 0.103 Uiso 1 d . . R .
C33B C 0.3556(7) -0.0426(4) 1.0513(3) 0.090(3) Uani 1 d . . . .
H33A H 0.3064 -0.0632 1.0662 0.135 Uiso 1 d . . R .
H33B H 0.4095 -0.0537 1.0672 0.135 Uiso 1 d . . R .
H33C H 0.3467 -0.0586 1.0047 0.135 Uiso 1 d . . R .
C26A C 0.2216(4) 0.1740(3) 1.3592(3) 0.0416(16) Uani 1 d . . . .
H26A H 0.2147 0.1852 1.3219 0.050 Uiso 1 calc . . R .
C11A C 0.5451(5) 0.4023(3) 1.8193(3) 0.0520(18) Uani 1 d . . . .
H11J H 0.4912 0.3769 1.8240 0.078 Uiso 1 d . . R .
H11K H 0.5754 0.4315 1.8613 0.078 Uiso 1 d . . R .
H11L H 0.5825 0.3723 1.7987 0.078 Uiso 1 d . . R .
C16C C 0.3287(5) 0.1124(3) 0.9010(3) 0.0532(19) Uani 1 d . . . .
H16C H 0.3330 0.1120 0.9452 0.064 Uiso 1 calc . . R .
H16D H 0.3884 0.1239 0.8923 0.064 Uiso 1 calc . . R .
C10A C 0.6064(6) 0.4907(4) 1.7808(3) 0.076(3) Uani 1 d . . . .
H10G H 0.6520 0.4656 1.7667 0.113 Uiso 1 d . . R .
H10H H 0.6255 0.5208 1.8248 0.113 Uiso 1 d . . R .
H10I H 0.5952 0.5159 1.7531 0.113 Uiso 1 d . . R .
C31B C 0.4416(5) 0.0641(4) 1.0524(3) 0.062(2) Uani 1 d . . . .
H31A H 0.4312 0.0494 1.0058 0.094 Uiso 1 d . . R .
H31B H 0.4945 0.0506 1.0666 0.094 Uiso 1 d . . R .
H31C H 0.4486 0.1120 1.0699 0.094 Uiso 1 d . . R .
C41C C 0.3477(4) 0.3423(3) 0.8946(4) 0.0514(18) Uani 1 d . . . .
C33C C 0.5813(5) 0.1982(4) 0.9268(3) 0.066(2) Uani 1 d . . . .
H33D H 0.6052 0.2082 0.9715 0.099 Uiso 1 d . . R .
H33E H 0.6065 0.1627 0.8997 0.099 Uiso 1 d . . R .
H33F H 0.5180 0.1845 0.9206 0.099 Uiso 1 d . . R .
C16A C 0.1477(5) 0.2070(3) 1.5816(3) 0.0498(18) Uani 1 d E . . .
H16E H 0.1424 0.2156 1.6270 0.060 Uiso 1 calc . . R .
H16F H 0.1385 0.1588 1.5600 0.060 Uiso 1 calc . . R .
C41B C 0.1595(5) 0.1809(4) 1.1614(4) 0.059(2) Uani 1 d . . . .
C9C C -0.0384(5) 0.2609(4) 1.0143(3) 0.070(2) Uani 1 d . . D .
C41A C 0.4173(5) 0.1392(4) 1.5007(3) 0.055(2) Uani 1 d . . . .
C26B C 0.4079(4) 0.2218(3) 1.2887(3) 0.0426(16) Uani 1 d . . . .
H26B H 0.4286 0.2341 1.3329 0.051 Uiso 1 calc . . R .
C2C C 0.0663(4) 0.2664(3) 0.8659(3) 0.0531(19) Uani 1 d . . . .
C15C C 0.2169(4) 0.1726(3) 0.9289(3) 0.0443(17) Uani 1 d . . . .
H15C H 0.2142 0.1532 0.9609 0.053 Uiso 1 calc . . R .
C15B C 0.3340(4) 0.3125(3) 1.0829(3) 0.0424(16) Uani 1 d . . . .
H15B H 0.3539 0.3162 1.0454 0.051 Uiso 1 calc . . R .
C4C C 0.1299(5) 0.3379(4) 0.8064(4) 0.070(2) Uani 1 d . . . .
H4CA H 0.1759 0.3127 0.7937 0.106 Uiso 1 d . . R .
H4CB H 0.1506 0.3725 0.8479 0.106 Uiso 1 d . . R .
H4CC H 0.1149 0.3579 0.7745 0.106 Uiso 1 d . . R .
C25A C 0.2584(5) 0.2883(3) 1.4087(3) 0.0533(19) Uani 1 d . . . .
H25G H 0.2586 0.2860 1.3640 0.064 Uiso 1 calc . . R .
H25H H 0.3139 0.3160 1.4342 0.064 Uiso 1 calc . . R .
C23C C 0.2372(5) 0.0192(3) 0.6712(3) 0.062(2) Uani 1 d . . . .
H23E H 0.2957 0.0327 0.6972 0.074 Uiso 1 calc . . R .
H23F H 0.2449 0.0188 0.6279 0.074 Uiso 1 calc . . R .
C38C C 0.7248(5) 0.3234(4) 0.7197(4) 0.084(3) Uani 1 d . . . .
H38D H 0.6846 0.3523 0.7150 0.125 Uiso 1 d . . R .
H38E H 0.7740 0.3297 0.6973 0.125 Uiso 1 d . . R .
H38F H 0.7462 0.3339 0.7650 0.125 Uiso 1 d . . R .
C8C C 0.0250(4) 0.2513(4) 0.9648(3) 0.058(2) Uani 1 d C . . .
C25B C 0.4246(5) 0.3361(4) 1.3122(3) 0.072(2) Uani 1 d . . D .
H25A H 0.4185 0.3397 1.3566 0.086 Uiso 0.60 calc A 1 R .
H25B H 0.3921 0.3668 1.3001 0.086 Uiso 0.60 calc A 1 R .
H25C H 0.4468 0.3324 1.3534 0.086 Uiso 0.40 calc A 2 R .
H25D H 0.3720 0.3559 1.3190 0.086 Uiso 0.40 calc A 2 R .
C34A C 0.1346(4) -0.0249(4) 1.3248(3) 0.0550(19) Uani 1 d . . . .
H34A H 0.1111 -0.0699 1.3158 0.066 Uiso 1 calc . . R .
C5A C 0.5407(6) 0.3079(4) 1.4888(3) 0.092(3) Uani 1 d . . . .
H5AA H 0.5742 0.2839 1.5095 0.139 Uiso 1 d . . R .
H5AB H 0.5704 0.3163 1.4551 0.139 Uiso 1 d . . R .
H5AC H 0.4825 0.2816 1.4703 0.139 Uiso 1 d . . R .
C24C C 0.1851(4) 0.0712(3) 0.6988(3) 0.0513(18) Uani 1 d . . . .
H24E H 0.1838 0.0764 0.7442 0.062 Uiso 1 calc . . R .
H24F H 0.1245 0.0560 0.6763 0.062 Uiso 1 calc . . R .
C24A C 0.1822(6) 0.3196(4) 1.4342(4) 0.066(2) Uani 1 d . . . .
H24G H 0.1910 0.3654 1.4345 0.079 Uiso 1 calc . . R .
H24H H 0.1822 0.3213 1.4788 0.079 Uiso 1 calc . . R .
C5B C 0.1080(5) 0.3439(4) 1.2544(3) 0.072(2) Uani 1 d . . . .
H5BA H 0.0587 0.3265 1.2197 0.108 Uiso 1 d . . R .
H5BB H 0.1486 0.3132 1.2482 0.108 Uiso 1 d . . R .
H5BC H 0.0869 0.3495 1.2952 0.108 Uiso 1 d . . R .
C31C C 0.7013(5) 0.2839(5) 0.9255(4) 0.082(3) Uani 1 d . . . .
H31D H 0.7170 0.3224 0.9130 0.123 Uiso 1 d . . R .
H31E H 0.7313 0.2491 0.9029 0.123 Uiso 1 d . . R .
H31F H 0.7186 0.2961 0.9715 0.123 Uiso 1 d . . R .
C39B C 0.4505(6) -0.0668(4) 1.2461(4) 0.091(3) Uani 1 d . . . .
H39A H 0.4668 -0.0930 1.2718 0.137 Uiso 1 d . . R .
H39B H 0.4953 -0.0622 1.2197 0.137 Uiso 1 d . . R .
H39C H 0.3947 -0.0888 1.2187 0.137 Uiso 1 d . . R .
C17A C 0.0780(6) 0.2335(4) 1.5521(4) 0.073(2) Uani 1 d . . . .
H17E H 0.0870 0.2290 1.5080 0.088 Uiso 1 calc E . R .
H17F H 0.0205 0.2069 1.5500 0.088 Uiso 1 calc . . R .
C16B C 0.4382(5) 0.2443(4) 1.0761(4) 0.066(2) Uani 1 d . . . U
H16A H 0.4223 0.1960 1.0637 0.080 Uiso 1 calc . . R .
H16B H 0.4418 0.2545 1.0365 0.080 Uiso 1 calc . . R .
C42C C 0.3750(6) 0.4172(3) 0.9276(4) 0.079(3) Uani 1 d . . . .
H42D H 0.4235 0.4335 0.9091 0.118 Uiso 1 d . . R .
H42E H 0.3933 0.4274 0.9733 0.118 Uiso 1 d . . R .
H42F H 0.3257 0.4383 0.9214 0.118 Uiso 1 d . . R .
C12A C 0.4554(5) 0.4847(4) 1.8057(3) 0.073(2) Uani 1 d . . . .
H12J H 0.4427 0.5117 1.7801 0.110 Uiso 1 d . . R .
H12K H 0.4786 0.5131 1.8497 0.110 Uiso 1 d . . R .
H12L H 0.4019 0.4552 1.8052 0.110 Uiso 1 d . . R .
C17C C 0.2847(6) 0.0433(4) 0.8536(3) 0.075(2) Uani 1 d . . . .
H17C H 0.2281 0.0307 0.8664 0.090 Uiso 1 calc . . R .
H17D H 0.2723 0.0466 0.8108 0.090 Uiso 1 calc . . R .
C32A C 0.1160(6) 0.0221(4) 1.4972(4) 0.092(3) Uani 1 d . . . .
H32G H 0.1543 0.0643 1.5211 0.138 Uiso 1 d . . R .
H32H H 0.1058 -0.0030 1.5256 0.138 Uiso 1 d . . R .
H32I H 0.0603 0.0298 1.4801 0.138 Uiso 1 d . . R .
C6B C 0.0874(7) 0.4573(5) 1.2640(4) 0.122(4) Uani 1 d . . . .
H6BA H 0.1138 0.4996 1.2618 0.183 Uiso 1 d . . R .
H6BB H 0.0691 0.4640 1.3058 0.183 Uiso 1 d . . R .
H6BC H 0.0366 0.4374 1.2306 0.183 Uiso 1 d . . R .
C33A C 0.2521(6) -0.0153(5) 1.4694(4) 0.087(3) Uani 1 d . . . .
H33G H 0.2788 -0.0449 1.4369 0.131 Uiso 1 d . . R .
H33H H 0.2519 -0.0294 1.5065 0.131 Uiso 1 d . . R .
H33I H 0.2854 0.0296 1.4823 0.131 Uiso 1 d . . R .
C39A C 0.1354(7) -0.0211(4) 1.1554(3) 0.094(3) Uani 1 d . . . .
H39G H 0.1053 0.0157 1.1581 0.140 Uiso 1 d . . R .
H39H H 0.1188 -0.0544 1.1127 0.140 Uiso 1 d . . R .
H39I H 0.1984 -0.0052 1.1634 0.140 Uiso 1 d . . R .
C42A C 0.4826(5) 0.0964(4) 1.5067(4) 0.080(3) Uani 1 d . . . .
H42G H 0.4896 0.0950 1.5500 0.120 Uiso 1 d . . R .
H42H H 0.5387 0.1146 1.4979 0.120 Uiso 1 d . . R .
H42I H 0.4617 0.0519 1.4761 0.120 Uiso 1 d . . R .
C10B C 0.1408(7) 0.4416(5) 0.9870(3) 0.108(4) Uani 1 d D . D .
H10A H 0.1923 0.4272 0.9697 0.162 Uiso 1 d . . R .
H10B H 0.1190 0.4699 0.9655 0.162 Uiso 1 d . . R .
H10C H 0.0955 0.4031 0.9799 0.162 Uiso 1 d . . R .
C22C C 0.2293(8) -0.1262(4) 0.5970(4) 0.122(4) Uani 1 d . . . .
H22G H 0.2930 -0.1178 0.6027 0.183 Uiso 1 d . . R .
H22H H 0.2065 -0.1203 0.5575 0.183 Uiso 1 d . . R .
H22I H 0.2080 -0.1714 0.5945 0.183 Uiso 1 d . . R .
C37B C 0.5319(5) 0.0329(4) 1.3315(4) 0.080(3) Uani 1 d . . . .
H37A H 0.5282 0.0759 1.3619 0.121 Uiso 1 d . . R .
H37B H 0.5751 0.0386 1.3041 0.121 Uiso 1 d . . R .
H37C H 0.5492 0.0048 1.3548 0.121 Uiso 1 d . . R .
C4B C 0.2291(7) 0.4404(4) 1.3091(3) 0.098(3) Uani 1 d . . . .
H4BA H 0.2725 0.4119 1.3037 0.148 Uiso 1 d . . R .
H4BB H 0.2069 0.4446 1.3492 0.148 Uiso 1 d . . R .
H4BC H 0.2561 0.4839 1.3099 0.148 Uiso 1 d . . R .
C18C C 0.3349(5) -0.0105(4) 0.8483(3) 0.069(2) Uani 1 d . . . .
H18C H 0.3488 -0.0138 0.8909 0.083 Uiso 1 calc . . R .
H18D H 0.3904 0.0003 0.8334 0.083 Uiso 1 calc . . R .
C37A C 0.0131(6) -0.0761(5) 1.1958(4) 0.109(4) Uani 1 d . . . .
H37G H -0.0001 -0.0968 1.2273 0.164 Uiso 1 d . . R .
H37H H -0.0059 -0.1084 1.1528 0.164 Uiso 1 d . . R .
H37I H -0.0175 -0.0392 1.2013 0.164 Uiso 1 d . . R .
C37C C 0.7468(6) 0.2104(4) 0.6955(5) 0.097(3) Uani 1 d . . . .
H37D H 0.7757 0.2239 0.7396 0.145 Uiso 1 d . . R .
H37E H 0.7900 0.2162 0.6681 0.145 Uiso 1 d . . R .
H37F H 0.7185 0.1641 0.6811 0.145 Uiso 1 d . . R .
C23A C 0.0928(5) 0.2825(4) 1.3950(4) 0.069(2) Uani 1 d . . . .
H23G H 0.0821 0.2387 1.3994 0.083 Uiso 1 calc . . R .
H23H H 0.0968 0.2754 1.3496 0.083 Uiso 1 calc . . R .
C18A C 0.0773(6) 0.3039(4) 1.5883(4) 0.090(3) Uani 1 d E . . .
H18E H 0.1309 0.3316 1.5848 0.108 Uiso 1 calc . . R .
H18F H 0.0771 0.3099 1.6340 0.108 Uiso 1 calc . . R .
C17B C 0.5230(7) 0.2654(5) 1.1141(5) 0.101(3) Uani 1 d . . . U
H17A H 0.5197 0.2560 1.1541 0.122 Uiso 1 calc B . R .
H17B H 0.5636 0.2394 1.0908 0.122 Uiso 1 calc . . R .
C4A C 0.4767(7) 0.4104(4) 1.5055(3) 0.099(4) Uani 1 d . . . .
H4AA H 0.4184 0.3838 1.4883 0.149 Uiso 1 d . . R .
H4AB H 0.5044 0.4185 1.4708 0.149 Uiso 1 d . . R .
H4AC H 0.4722 0.4525 1.5371 0.149 Uiso 1 d . . R .
C21A C 0.0161(7) 0.4088(4) 1.4265(4) 0.101(3) Uani 1 d . . . .
H21G H 0.0663 0.4312 1.4599 0.151 Uiso 1 d . . R .
H21H H -0.0353 0.4272 1.4392 0.151 Uiso 1 d . . R .
H21I H 0.0282 0.4151 1.3867 0.151 Uiso 1 d . . R .
C6A C 0.6245(6) 0.4153(5) 1.5627(4) 0.125(5) Uani 1 d . . . .
H6AA H 0.6204 0.4591 1.5912 0.187 Uiso 1 d . . R .
H6AB H 0.6523 0.4192 1.5266 0.187 Uiso 1 d . . R .
H6AC H 0.6594 0.3943 1.5861 0.187 Uiso 1 d . . R .
C18B C 0.5569(7) 0.3323(4) 1.1294(4) 0.095(3) Uani 1 d . . . .
H18A H 0.5208 0.3575 1.1585 0.114 Uiso 1 calc . . R .
H18B H 0.5490 0.3426 1.0897 0.114 Uiso 1 calc . . R .
C24B C 0.5237(6) 0.3508(5) 1.3046(5) 0.0495(17) Uiso 0.60 d B 1 D .
H24A H 0.5562 0.3240 1.3229 0.059 Uiso 0.60 calc B 1 R .
H24B H 0.5285 0.3377 1.2587 0.059 Uiso 0.60 calc B 1 R .
C42B C 0.0686(6) 0.1508(5) 1.1637(5) 0.106(3) Uani 1 d . . . .
H42A H 0.0699 0.1279 1.1946 0.159 Uiso 1 d . . R .
H42B H 0.0424 0.1194 1.1214 0.159 Uiso 1 d . . R .
H42C H 0.0340 0.1853 1.1765 0.159 Uiso 1 d . . R .
C31A C 0.1099(6) -0.0874(4) 1.4177(4) 0.093(3) Uani 1 d . . . .
H31G H 0.0521 -0.0896 1.3955 0.139 Uiso 1 d . . R .
H31H H 0.1037 -0.1028 1.4537 0.139 Uiso 1 d . . R .
H31I H 0.1422 -0.1153 1.3883 0.139 Uiso 1 d . . R .
C19B C 0.7301(6) 0.4259(4) 1.1320(4) 0.097(3) Uani 1 d . . . .
H19A H 0.6904 0.4566 1.1324 0.146 Uiso 1 d . . R .
H19B H 0.7351 0.4012 1.0878 0.146 Uiso 1 d . . R .
H19C H 0.7875 0.4505 1.1549 0.146 Uiso 1 d . . R .
C1Z C -0.0010(11) 0.2562(8) 1.0782(5) 0.073(2) Uiso 0.50 d C 1 D .
H1ZA H 0.0206 0.2155 1.0740 0.110 Uiso 0.50 d C 1 R .
H1ZB H 0.0476 0.2937 1.0955 0.110 Uiso 0.50 d C 1 R .
H1ZC H -0.0444 0.2612 1.1071 0.110 Uiso 0.50 d C 1 R .
C39C C 0.6432(6) 0.2371(6) 0.6227(4) 0.121(4) Uani 1 d . . . .
H39D H 0.6203 0.1898 0.6030 0.181 Uiso 1 d . . R .
H39E H 0.6900 0.2496 0.6008 0.181 Uiso 1 d . . R .
H39F H 0.5965 0.2614 0.6192 0.181 Uiso 1 d . . R .
C22A C -0.0967(6) 0.2746(5) 1.3472(5) 0.121(4) Uani 1 d . . . .
H22J H -0.0863 0.2857 1.3093 0.181 Uiso 1 d . . R .
H22K H -0.1514 0.2869 1.3601 0.181 Uiso 1 d . . R .
H22L H -0.1003 0.2273 1.3374 0.181 Uiso 1 d . . R .
C38A C 0.1567(6) -0.1127(4) 1.1939(4) 0.098(3) Uani 1 d . . . .
H38G H 0.2197 -0.0981 1.1988 0.147 Uiso 1 d . . R .
H38H H 0.1356 -0.1442 1.1508 0.147 Uiso 1 d . . R .
H38I H 0.1435 -0.1337 1.2252 0.147 Uiso 1 d . . R .
C19C C 0.1832(6) -0.1249(5) 0.8277(4) 0.104(3) Uani 1 d . . . .
H19D H 0.1448 -0.0929 0.8399 0.156 Uiso 1 d . . R .
H19E H 0.2078 -0.1331 0.8655 0.156 Uiso 1 d . . R .
H19F H 0.1499 -0.1661 0.7965 0.156 Uiso 1 d . . R .
C20C C 0.3489(6) -0.1508(4) 0.7708(5) 0.106(3) Uani 1 d . . . .
H20G H 0.3156 -0.1947 0.7458 0.159 Uiso 1 d . . R .
H20H H 0.3809 -0.1520 0.8099 0.159 Uiso 1 d . . R .
H20I H 0.3901 -0.1367 0.7457 0.159 Uiso 1 d . . R .
C21B C 0.7601(7) 0.3986(6) 1.3604(6) 0.140(4) Uani 1 d . . . .
H21A H 0.7443 0.3506 1.3446 0.210 Uiso 1 d . . R .
H21B H 0.7605 0.4155 1.4066 0.210 Uiso 1 d . . R .
H21C H 0.8180 0.4119 1.3509 0.210 Uiso 1 d . . R .
O2C O 0.4234(3) 0.2098(2) 0.84661(17) 0.0395(10) Uani 1 d . . . .
O2B O 0.3643(3) 0.1697(2) 1.15207(17) 0.0408(11) Uani 1 d . . . .
N1B N 0.3673(4) 0.2740(3) 1.1070(2) 0.0446(14) Uani 1 d . . . .
C40C C 0.5216(4) 0.2183(3) 0.7058(3) 0.0413(16) Uani 1 d . . . .
H40C H 0.5041 0.2095 0.6618 0.050 Uiso 1 calc . . R .
C28C C 0.4820(4) 0.2215(3) 0.8098(3) 0.0357(15) Uani 1 d . . . .
C1B C 0.2451(4) 0.3583(3) 1.1676(3) 0.0415(16) Uani 1 d . . . .
C40B C 0.4149(4) 0.1100(3) 1.2842(3) 0.0413(16) Uani 1 d . . . .
H40B H 0.4270 0.1269 1.3294 0.050 Uiso 1 calc . . R .
O3A O -0.0311(4) 0.3124(3) 1.4788(3) 0.109(2) Uani 1 d E . . .
C1A C 0.4080(5) 0.3208(3) 1.5827(3) 0.0506(18) Uani 1 d . . . .
C35B C 0.4163(4) 0.0443(3) 1.2524(3) 0.0436(17) Uani 1 d . . . .
C29C C 0.5716(4) 0.2438(3) 0.8375(3) 0.0399(16) Uani 1 d . . . .
C29B C 0.3782(4) 0.0618(3) 1.1509(3) 0.0454(17) Uani 1 d . . . .
C14B C 0.2698(4) 0.3505(3) 1.1070(3) 0.0376(15) Uani 1 d . . . .
C28B C 0.3765(4) 0.1287(3) 1.1838(3) 0.0396(16) Uani 1 d . . . .
C3C C 0.0487(5) 0.2919(4) 0.8109(3) 0.057(2) Uani 1 d . . . .
C34B C 0.3965(4) 0.0225(3) 1.1860(3) 0.0464(17) Uani 1 d . . . .
H34B H 0.3955 -0.0226 1.1633 0.056 Uiso 1 calc . . R .
C8B C 0.1896(5) 0.4338(3) 1.0936(3) 0.0510(18) Uani 1 d D . . .
C12Y C 0.2485(12) 0.5158(11) 1.0466(12) 0.114(6) Uiso 0.50 d D 2 D .
H12A H 0.2863 0.4845 1.0297 0.170 Uiso 0.50 d D 2 R .
H12B H 0.2782 0.5487 1.0872 0.170 Uiso 0.50 d D 2 R .
H12C H 0.2350 0.5377 1.0162 0.170 Uiso 0.50 d D 2 R .
C23B C 0.5655(6) 0.4245(5) 1.3379(5) 0.0495(17) Uiso 0.60 d B 1 D .
H23A H 0.5648 0.4379 1.3844 0.059 Uiso 0.60 calc B 1 R .
H23B H 0.5334 0.4523 1.3208 0.059 Uiso 0.60 calc B 1 R .
C11B C 0.0778(9) 0.4980(9) 1.0705(8) 0.087(4) Uiso 0.50 d D 1 D .
H11A H 0.0625 0.5256 1.0460 0.131 Uiso 0.50 d D 1 R .
H11B H 0.0817 0.5224 1.1161 0.131 Uiso 0.50 d D 1 R .
H11C H 0.0329 0.4583 1.0582 0.131 Uiso 0.50 d D 1 R .
C12C C -0.0981(10) 0.3093(7) 1.0087(8) 0.073(2) Uiso 0.50 d C 2 D .
H12G H -0.0592 0.3517 1.0185 0.110 Uiso 0.50 d C 2 R .
H12H H -0.1325 0.2970 0.9663 0.110 Uiso 0.50 d C 2 R .
H12I H -0.1371 0.3130 1.0406 0.110 Uiso 0.50 d C 2 R .
C22Y C 0.6809(14) 0.5235(7) 1.3641(9) 0.110(5) Uiso 0.50 d B 2 D .
H22A H 0.7190 0.5498 1.3458 0.165 Uiso 0.50 d B 2 R .
H22B H 0.7029 0.5350 1.4094 0.165 Uiso 0.50 d B 2 R .
H22C H 0.6219 0.5324 1.3592 0.165 Uiso 0.50 d B 2 R .
C21C C 0.0745(7) -0.0838(5) 0.6536(7) 0.163(5) Uani 1 d . . . .
H21D H 0.0525 -0.1310 0.6321 0.244 Uiso 1 d . . R .
H21E H 0.0528 -0.0596 0.6275 0.244 Uiso 1 d . . R .
H21F H 0.0545 -0.0694 0.6951 0.244 Uiso 1 d . . R .
C20A C -0.1273(11) 0.2806(11) 1.5598(10) 0.111(5) Uiso 0.50 d E 2 D .
H20J H -0.1409 0.2405 1.5221 0.167 Uiso 0.50 d E 2 R .
H20K H -0.1743 0.3056 1.5608 0.167 Uiso 0.50 d E 2 R .
H20L H -0.1212 0.2687 1.5983 0.167 Uiso 0.50 d E 2 R .
C11C C -0.0956(10) 0.1942(6) 1.0021(8) 0.073(2) Uiso 0.50 d C 2 D .
H11G H -0.1292 0.1796 0.9592 0.110 Uiso 0.50 d C 2 R .
H11H H -0.0607 0.1615 1.0052 0.110 Uiso 0.50 d C 2 R .
H11I H -0.1354 0.1995 1.0336 0.110 Uiso 0.50 d C 2 R .
C20Y C 0.7306(15) 0.2923(9) 1.1527(11) 0.127(6) Uiso 0.50 d B 2 D .
H20A H 0.7913 0.3023 1.1733 0.190 Uiso 0.50 d B 2 R .
H20B H 0.7277 0.2728 1.1065 0.190 Uiso 0.50 d B 2 R .
H20C H 0.6963 0.2613 1.1683 0.190 Uiso 0.50 d B 2 R .
C19A C -0.0190(14) 0.4188(6) 1.5890(9) 0.107(5) Uiso 0.50 d E 2 D .
H19G H -0.0051 0.4337 1.6355 0.161 Uiso 0.50 d E 2 R .
H19H H -0.0756 0.4288 1.5770 0.161 Uiso 0.50 d E 2 R .
H19I H 0.0259 0.4415 1.5722 0.161 Uiso 0.50 d E 2 R .
C24Y C 0.4919(7) 0.3877(7) 1.3023(8) 0.0495(17) Uiso 0.40 d B 2 D .
H24C H 0.4872 0.4324 1.3297 0.059 Uiso 0.40 calc B 2 R .
H24D H 0.4843 0.3852 1.2573 0.059 Uiso 0.40 calc B 2 R .
C23Y C 0.5805(8) 0.3710(7) 1.3212(8) 0.0495(17) Uiso 0.40 d B 2 D .
H23C H 0.5844 0.3272 1.2914 0.059 Uiso 0.40 calc B 2 R .
H23D H 0.5826 0.3681 1.3644 0.059 Uiso 0.40 calc B 2 R .
C2Z C -0.1277(8) 0.2174(8) 0.9837(7) 0.073(2) Uiso 0.50 d C 1 D .
H2ZA H -0.1510 0.2314 0.9493 0.110 Uiso 0.50 d C 1 R .
H2ZB H -0.1226 0.1711 0.9663 0.110 Uiso 0.50 d C 1 R .
H2ZC H -0.1669 0.2229 1.0157 0.110 Uiso 0.50 d C 1 R .
C11Y C 0.1227(12) 0.5344(7) 1.0918(8) 0.087(4) Uiso 0.50 d D 2 D .
H11D H 0.1060 0.5579 1.0634 0.131 Uiso 0.50 d D 2 R .
H11E H 0.1646 0.5645 1.1284 0.131 Uiso 0.50 d D 2 R .
H11F H 0.0709 0.5175 1.1067 0.131 Uiso 0.50 d D 2 R .
C20B C 0.7717(14) 0.3199(11) 1.1779(11) 0.127(6) Uiso 0.50 d B 1 D .
H20D H 0.8271 0.3500 1.1979 0.190 Uiso 0.50 d B 1 R .
H20E H 0.7777 0.2910 1.1355 0.190 Uiso 0.50 d B 1 R .
H20F H 0.7558 0.2934 1.2042 0.190 Uiso 0.50 d B 1 R .
C12B C 0.2427(12) 0.5334(11) 1.0697(11) 0.114(6) Uiso 0.50 d D 1 D .
H12D H 0.2959 0.5175 1.0787 0.170 Uiso 0.50 d D 1 R .
H12E H 0.2376 0.5712 1.1064 0.170 Uiso 0.50 d D 1 R .
H12F H 0.2452 0.5466 1.0321 0.170 Uiso 0.50 d D 1 R .
C19X C 0.0373(13) 0.4100(8) 1.6066(9) 0.107(5) Uiso 0.50 d E 1 D .
H19J H 0.0803 0.4041 1.6378 0.161 Uiso 0.50 d E 1 R .
H19K H -0.0022 0.4370 1.6289 0.161 Uiso 0.50 d E 1 R .
H19L H 0.0671 0.4319 1.5806 0.161 Uiso 0.50 d E 1 R .
C20X C -0.1181(11) 0.3026(11) 1.5887(10) 0.111(5) Uiso 0.50 d E 1 D .
H20M H -0.1401 0.2559 1.5646 0.167 Uiso 0.50 d E 1 R .
H20N H -0.1639 0.3277 1.5849 0.167 Uiso 0.50 d E 1 R .
H20O H -0.1008 0.3086 1.6336 0.167 Uiso 0.50 d E 1 R .
C22B C 0.7300(14) 0.5251(6) 1.3459(10) 0.110(5) Uiso 0.50 d B 1 D .
H22D H 0.7864 0.5296 1.3310 0.165 Uiso 0.50 d B 1 R .
H22E H 0.7383 0.5452 1.3924 0.165 Uiso 0.50 d B 1 R .
H22F H 0.6911 0.5472 1.3269 0.165 Uiso 0.50 d B 1 R .
O2W O 0.0424(18) 0.0038(16) 0.9839(14) 0.137(11) Uiso 0.25 d F 2 . .
H2WA H 0.0528 0.0030 0.9465 0.205 Uiso 0.25 d F 2 R .
H2WB H 0.0793 0.0352 1.0129 0.205 Uiso 0.25 d F 2 R .
O1W O 0.074(2) 0.077(2) 0.9964(17) 0.134(13) Uiso 0.20 d G 1 . .
H1WA H 0.0843 0.0762 0.9591 0.202 Uiso 0.20 d G 1 R .
H1WB H 0.1102 0.1083 1.0256 0.202 Uiso 0.20 d G 1 R .
C10C C 0.0144(10) 0.2905(8) 1.0818(5) 0.073(2) Uiso 0.50 d C 2 D .
H10D H 0.0525 0.2604 1.0872 0.110 Uiso 0.50 d C 2 R .
H10E H 0.0497 0.3334 1.0882 0.110 Uiso 0.50 d C 2 R .
H10F H -0.0258 0.2954 1.1130 0.110 Uiso 0.50 d C 2 R .
C3Z C -0.0634(11) 0.3301(6) 1.0312(8) 0.073(2) Uiso 0.50 d C 1 D .
H3ZA H -0.0126 0.3658 1.0468 0.110 Uiso 0.50 d C 1 R .
H3ZB H -0.0929 0.3300 0.9907 0.110 Uiso 0.50 d C 1 R .
H3ZC H -0.1037 0.3367 1.0625 0.110 Uiso 0.50 d C 1 R .

loop_
_atom_site_aniso_label
_atom_site_aniso_U_11
_atom_site_aniso_U_22
_atom_site_aniso_U_33
_atom_site_aniso_U_23
_atom_site_aniso_U_13
_atom_site_aniso_U_12
Mn1C 0.0407(6) 0.0396(6) 0.0337(5) 0.0133(4) 0.0111(4) 0.0099(5)
Mn1B 0.0477(7) 0.0376(6) 0.0328(5) 0.0125(4) 0.0110(4) 0.0135(5)
Mn1A 0.0518(7) 0.0402(6) 0.0317(5) 0.0096(4) 0.0107(4) 0.0107(5)
Si1C 0.0905(19) 0.0531(15) 0.0629(14) 0.0228(12) 0.0143(12) 0.0046(13)
Si2C 0.0884(19) 0.0493(15) 0.0726(15) 0.0120(12) -0.0054(13) 0.0077(13)
Si1A 0.0823(19) 0.0837(19) 0.1067(19) 0.0541(16) 0.0382(15) 0.0400(15)
Si2B 0.0556(16) 0.138(3) 0.0783(16) 0.0507(17) 0.0108(12) 0.0376(16)
Si1B 0.121(2) 0.0723(19) 0.100(2) 0.0287(15) 0.0639(18) 0.0225(17)
Si2A 0.130(3) 0.115(3) 0.129(2) 0.080(2) 0.084(2) 0.079(2)
O1B 0.069(3) 0.045(3) 0.033(2) 0.016(2) 0.015(2) 0.027(2)
O2A 0.065(3) 0.053(3) 0.026(2) 0.011(2) 0.007(2) 0.008(2)
O1C 0.036(3) 0.051(3) 0.040(2) 0.019(2) 0.012(2) 0.011(2)
O1A 0.048(3) 0.045(3) 0.034(2) 0.013(2) 0.0041(19) 0.002(2)
O4A 0.067(3) 0.057(3) 0.042(3) 0.011(2) 0.005(2) 0.013(3)
O5A 0.072(3) 0.052(3) 0.041(3) 0.003(2) 0.006(2) 0.017(3)
N2C 0.035(3) 0.037(3) 0.032(3) 0.010(2) 0.008(2) 0.006(2)
O5B 0.053(3) 0.057(3) 0.054(3) 0.023(3) 0.009(2) 0.012(3)
O4C 0.060(3) 0.052(3) 0.053(3) 0.016(2) 0.021(2) 0.017(2)
O5C 0.057(3) 0.055(3) 0.054(3) 0.020(3) 0.021(2) 0.005(3)
N2B 0.055(4) 0.036(3) 0.037(3) 0.013(3) 0.010(3) 0.005(3)
N1A 0.042(3) 0.042(4) 0.040(3) 0.016(3) 0.014(2) 0.013(3)
O3B 0.064(4) 0.091(4) 0.081(4) 0.019(3) 0.029(3) 0.006(3)
O4B 0.076(4) 0.077(4) 0.056(3) 0.024(3) 0.006(3) 0.035(3)
C27C 0.037(4) 0.040(4) 0.037(3) 0.014(3) 0.008(3) 0.017(3)
C13B 0.049(4) 0.036(4) 0.032(3) 0.003(3) 0.007(3) 0.014(3)
O3C 0.140(5) 0.049(3) 0.052(3) 0.020(3) -0.010(3) 0.004(3)
C35C 0.033(4) 0.043(4) 0.051(4) 0.018(3) 0.009(3) 0.014(3)
N1C 0.046(3) 0.043(3) 0.036(3) 0.015(2) 0.007(3) 0.013(3)
C13A 0.060(5) 0.047(4) 0.036(4) 0.018(3) 0.012(3) 0.024(4)
C27B 0.042(4) 0.043(4) 0.035(3) 0.019(3) 0.012(3) 0.016(3)
C14C 0.038(4) 0.051(4) 0.039(4) 0.017(3) 0.015(3) 0.008(3)
N2A 0.060(4) 0.037(3) 0.031(3) 0.011(3) 0.006(3) 0.019(3)
C30C 0.048(5) 0.066(5) 0.042(4) 0.016(4) 0.004(3) 0.014(4)
C29A 0.045(4) 0.052(5) 0.044(4) 0.010(4) 0.014(3) 0.012(4)
C36B 0.064(5) 0.051(5) 0.055(4) 0.032(4) 0.022(4) 0.026(4)
C1C 0.046(4) 0.031(4) 0.041(4) 0.000(3) 0.015(3) 0.004(3)
C25C 0.038(4) 0.042(4) 0.043(4) 0.017(3) 0.008(3) 0.002(3)
C30B 0.088(6) 0.034(4) 0.040(4) 0.012(3) 0.019(4) 0.027(4)
C14A 0.071(5) 0.039(4) 0.028(3) 0.012(3) 0.014(3) 0.023(4)
C27A 0.037(4) 0.043(4) 0.039(4) 0.016(3) 0.011(3) 0.007(3)
C28A 0.027(4) 0.044(4) 0.045(4) 0.012(3) 0.004(3) 0.009(3)
C13C 0.039(4) 0.058(5) 0.039(4) 0.007(3) 0.005(3) -0.012(4)
C2B 0.076(5) 0.041(4) 0.043(4) 0.017(3) 0.022(4) 0.021(4)
C36C 0.033(4) 0.063(5) 0.059(4) 0.025(4) 0.018(3) 0.010(4)
C30A 0.053(5) 0.051(5) 0.048(4) 0.014(4) 0.019(4) 0.001(4)
C26C 0.042(4) 0.034(4) 0.039(3) 0.012(3) 0.006(3) 0.011(3)
C35A 0.049(5) 0.056(5) 0.046(4) 0.012(4) 0.007(3) -0.008(4)
C2A 0.080(6) 0.044(5) 0.035(4) 0.008(3) 0.013(4) 0.000(4)
C7B 0.068(5) 0.052(5) 0.060(5) 0.016(4) 0.021(4) 0.030(4)
C40A 0.054(5) 0.051(5) 0.037(4) 0.010(3) 0.001(3) 0.002(4)
C7A 0.074(5) 0.054(5) 0.037(4) 0.018(4) 0.004(4) 0.006(4)
C38B 0.076(6) 0.057(5) 0.054(4) 0.024(4) 0.022(4) 0.022(4)
C9B 0.058(5) 0.054(5) 0.063(5) 0.022(4) 0.002(4) 0.020(4)
C9A 0.071(5) 0.038(4) 0.034(4) 0.005(3) 0.007(3) 0.007(4)
C5C 0.065(5) 0.090(6) 0.045(4) 0.021(4) 0.007(4) 0.030(5)
C34C 0.037(4) 0.036(4) 0.054(4) 0.015(3) -0.001(3) 0.009(3)
C8A 0.063(5) 0.033(4) 0.033(4) 0.009(3) 0.004(3) 0.003(4)
C36A 0.081(6) 0.056(5) 0.036(4) 0.002(4) -0.008(4) -0.011(5)
C6C 0.096(7) 0.099(7) 0.088(6) 0.033(5) 0.025(5) 0.064(6)
C32B 0.081(6) 0.050(5) 0.043(4) 0.012(4) 0.010(4) 0.004(4)
C15A 0.058(5) 0.045(4) 0.038(4) 0.019(3) 0.018(3) 0.021(4)
C3B 0.091(6) 0.051(5) 0.059(5) 0.021(4) 0.033(4) 0.042(5)
C7C 0.033(4) 0.076(6) 0.049(4) 0.004(4) 0.005(3) 0.015(4)
C3A 0.088(6) 0.082(6) 0.026(4) 0.009(4) 0.012(4) -0.036(5)
C32C 0.077(6) 0.075(6) 0.041(4) 0.007(4) 0.001(4) 0.012(5)
C33B 0.175(10) 0.053(5) 0.046(5) 0.010(4) 0.027(5) 0.045(6)
C26A 0.043(4) 0.045(4) 0.044(4) 0.020(4) 0.016(3) 0.015(3)
C11A 0.070(5) 0.051(5) 0.038(4) 0.014(3) 0.010(3) 0.020(4)
C16C 0.069(5) 0.049(5) 0.053(4) 0.030(4) 0.016(4) 0.016(4)
C10A 0.115(7) 0.055(5) 0.038(4) 0.006(4) 0.000(4) -0.010(5)
C31B 0.079(6) 0.071(5) 0.045(4) 0.017(4) 0.035(4) 0.030(4)
C41C 0.041(4) 0.038(5) 0.075(5) 0.017(4) 0.020(4) 0.005(3)
C33C 0.080(6) 0.071(6) 0.058(5) 0.041(4) -0.007(4) 0.015(5)
C16A 0.056(5) 0.050(5) 0.051(4) 0.023(4) 0.016(4) 0.014(4)
C41B 0.047(5) 0.056(5) 0.073(6) 0.022(5) 0.017(4) 0.009(4)
C9C 0.058(5) 0.097(7) 0.037(4) -0.005(4) 0.012(3) 0.016(5)
C41A 0.057(5) 0.051(5) 0.042(4) -0.004(4) 0.004(4) 0.015(4)
C26B 0.054(5) 0.044(4) 0.035(4) 0.017(3) 0.014(3) 0.014(4)
C2C 0.048(5) 0.046(5) 0.057(4) 0.003(4) 0.013(4) 0.013(4)
C15C 0.045(4) 0.044(4) 0.040(4) 0.012(3) 0.011(3) 0.001(3)
C15B 0.062(5) 0.038(4) 0.031(3) 0.014(3) 0.014(3) 0.013(4)
C4C 0.079(6) 0.068(6) 0.076(5) 0.033(5) 0.010(4) 0.030(5)
C25A 0.070(5) 0.049(5) 0.045(4) 0.017(3) 0.014(4) 0.017(4)
C23C 0.063(5) 0.060(5) 0.063(5) 0.020(4) 0.012(4) 0.015(4)
C38C 0.077(6) 0.072(6) 0.107(7) 0.034(5) 0.045(5) 0.006(5)
C8C 0.032(4) 0.080(6) 0.043(4) -0.005(4) 0.007(3) 0.013(4)
C25B 0.105(7) 0.060(6) 0.035(4) 0.007(4) -0.015(4) 0.009(5)
C34A 0.051(5) 0.052(5) 0.050(4) 0.005(4) 0.011(3) -0.002(4)
C5A 0.107(7) 0.108(8) 0.044(5) 0.009(5) 0.033(5) -0.012(6)
C24C 0.046(4) 0.062(5) 0.050(4) 0.027(4) 0.006(3) 0.008(4)
C24A 0.096(7) 0.043(5) 0.073(5) 0.026(4) 0.038(5) 0.024(5)
C5B 0.083(6) 0.074(6) 0.063(5) 0.021(4) 0.033(4) 0.021(5)
C31C 0.057(6) 0.113(8) 0.073(5) 0.031(5) -0.005(4) 0.013(5)
C39B 0.157(9) 0.084(7) 0.067(5) 0.039(5) 0.049(6) 0.082(6)
C17A 0.084(6) 0.088(7) 0.070(5) 0.045(5) 0.028(5) 0.035(5)
C16B 0.074(5) 0.074(5) 0.081(5) 0.048(4) 0.040(4) 0.039(4)
C42C 0.098(7) 0.042(5) 0.084(6) -0.001(4) 0.049(5) 0.008(4)
C12A 0.111(7) 0.063(5) 0.041(4) -0.001(4) -0.001(4) 0.051(5)
C17C 0.110(7) 0.061(6) 0.052(5) 0.006(4) 0.011(4) 0.041(5)
C32A 0.129(8) 0.086(7) 0.077(6) 0.040(5) 0.056(6) 0.018(6)
C6B 0.180(11) 0.138(9) 0.111(7) 0.066(7) 0.104(8) 0.120(9)
C33A 0.094(7) 0.105(8) 0.082(6) 0.060(6) 0.009(5) 0.019(6)
C39A 0.161(9) 0.061(6) 0.041(4) 0.014(4) 0.006(5) -0.022(6)
C42A 0.073(6) 0.079(6) 0.074(5) 0.008(5) -0.009(4) 0.032(5)
C10B 0.176(10) 0.108(8) 0.069(6) 0.039(6) 0.025(6) 0.091(8)
C22C 0.207(13) 0.055(6) 0.088(7) 0.006(5) 0.025(7) 0.016(7)
C37B 0.074(6) 0.106(7) 0.101(6) 0.071(6) 0.028(5) 0.049(6)
C4B 0.143(9) 0.093(7) 0.039(5) -0.002(5) 0.033(5) 0.005(6)
C18C 0.095(7) 0.059(5) 0.059(5) 0.021(4) 0.015(4) 0.025(5)
C37A 0.096(8) 0.117(9) 0.068(6) -0.001(5) -0.032(5) -0.023(7)
C37C 0.097(7) 0.080(7) 0.137(8) 0.044(6) 0.072(6) 0.040(6)
C23A 0.076(6) 0.058(5) 0.093(6) 0.042(5) 0.032(5) 0.026(5)
C18A 0.125(8) 0.082(7) 0.103(7) 0.057(6) 0.058(6) 0.056(6)
C17B 0.119(7) 0.105(7) 0.092(6) 0.036(5) 0.039(5) 0.039(6)
C4A 0.174(10) 0.069(6) 0.039(4) 0.025(4) 0.004(5) -0.033(6)
C21A 0.148(9) 0.067(6) 0.116(7) 0.041(5) 0.081(7) 0.049(6)
C6A 0.115(8) 0.170(11) 0.043(5) 0.009(6) 0.027(5) -0.060(8)
C18B 0.153(10) 0.051(6) 0.056(5) -0.001(4) 0.005(5) -0.002(6)
C42B 0.062(7) 0.086(7) 0.176(10) 0.059(7) 0.011(6) 0.007(5)
C31A 0.141(9) 0.062(6) 0.067(5) 0.025(5) 0.015(5) -0.010(6)
C19B 0.105(8) 0.082(7) 0.114(7) 0.038(6) 0.061(6) 0.007(6)
C39C 0.060(6) 0.222(13) 0.070(6) 0.063(7) 0.011(5) -0.032(7)
C22A 0.073(7) 0.134(10) 0.156(10) 0.049(8) -0.001(6) 0.039(7)
C38A 0.132(9) 0.075(7) 0.065(6) 0.001(5) 0.007(5) 0.014(6)
C19C 0.108(8) 0.078(7) 0.117(8) 0.027(6) 0.027(6) -0.002(6)
C20C 0.120(9) 0.070(7) 0.132(8) 0.030(6) 0.041(7) 0.021(6)
C21B 0.093(8) 0.143(11) 0.205(12) 0.110(10) -0.033(8) 0.005(7)
O2C 0.036(3) 0.051(3) 0.035(2) 0.019(2) 0.0068(19) 0.007(2)
O2B 0.050(3) 0.046(3) 0.034(2) 0.018(2) 0.015(2) 0.017(2)
N1B 0.064(4) 0.044(3) 0.038(3) 0.019(3) 0.019(3) 0.027(3)
C40C 0.044(4) 0.049(4) 0.041(4) 0.023(3) 0.018(3) 0.017(3)
C28C 0.041(4) 0.037(4) 0.035(3) 0.015(3) 0.005(3) 0.019(3)
C1B 0.052(4) 0.031(4) 0.040(4) 0.007(3) 0.011(3) 0.012(3)
C40B 0.040(4) 0.053(5) 0.038(4) 0.018(3) 0.013(3) 0.024(3)
O3A 0.126(5) 0.146(6) 0.105(5) 0.074(4) 0.065(4) 0.079(5)
C1A 0.078(6) 0.042(4) 0.032(4) 0.012(3) 0.000(4) 0.017(4)
C35B 0.053(4) 0.044(4) 0.045(4) 0.022(3) 0.020(3) 0.021(3)
C29C 0.039(4) 0.040(4) 0.045(4) 0.017(3) 0.007(3) 0.014(3)
C29B 0.067(5) 0.040(4) 0.037(4) 0.013(3) 0.026(3) 0.019(4)
C14B 0.056(4) 0.025(4) 0.030(3) 0.004(3) 0.007(3) 0.012(3)
C28B 0.038(4) 0.050(4) 0.039(4) 0.021(3) 0.015(3) 0.012(3)
C3C 0.056(5) 0.075(6) 0.055(5) 0.032(4) 0.018(4) 0.032(4)
C34B 0.067(5) 0.035(4) 0.046(4) 0.017(3) 0.026(3) 0.016(4)
C8B 0.064(5) 0.050(5) 0.040(4) 0.016(3) 0.002(3) 0.019(4)
C21C 0.102(10) 0.087(9) 0.288(16) 0.082(10) -0.033(10) -0.016(7)

loop_
_atom_type_symbol
_atom_type_description
_atom_type_scat_dispersion_real
_atom_type_scat_dispersion_imag
_atom_type_scat_source
C C 0.0033 0.0016 'International Tables Vol C Tables 4.2.6.8 and 6.1.1.4'
H H 0.0000 0.0000 'International Tables Vol C Tables 4.2.6.8 and 6.1.1.4'
Mn Mn 0.3368 0.7283 'International Tables Vol C Tables 4.2.6.8 and 6.1.1.4'
N N 0.0061 0.0033 'International Tables Vol C Tables 4.2.6.8 and 6.1.1.4'
O O 0.0106 0.0060 'International Tables Vol C Tables 4.2.6.8 and 6.1.1.4'
Si Si 0.0817 0.0704 'International Tables Vol C Tables 4.2.6.8 and 6.1.1.4'

loop_
_geom_angle_atom_site_label_1
_geom_angle_atom_site_label_2
_geom_angle_atom_site_label_3
_geom_angle
O1C Mn1C N2C 90.72(18)
O1C Mn1C O4C 92.22(18)
O1C Mn1C O5C 90.36(17)
O1C Mn1C N1C 87.31(19)
O1C Mn1C C41C 92.1(2)
N2C Mn1C O4C 94.40(18)
N2C Mn1C O5C 154.02(19)
N2C Mn1C N1C 119.3(2)
N2C Mn1C C41C 124.7(2)
O4C Mn1C O5C 59.62(17)
O4C Mn1C C41C 30.33(19)
O5C Mn1C C41C 29.30(19)
N1C Mn1C O4C 146.30(18)
N1C Mn1C O5C 86.68(19)
N1C Mn1C C41C 116.0(2)
O2C Mn1C O1C 176.35(19)
O2C Mn1C N2C 87.70(18)
O2C Mn1C O4C 91.18(18)
O2C Mn1C O5C 92.50(17)
O2C Mn1C N1C 90.60(19)
O2C Mn1C C41C 91.5(2)
O1B Mn1B O5B 90.99(18)
O1B Mn1B N2B 92.5(2)
O1B Mn1B O4B 90.53(19)
O1B Mn1B C41B 90.4(2)
O1B Mn1B N1B 87.60(19)
O5B Mn1B N2B 87.1(2)
O5B Mn1B O4B 58.11(18)
O5B Mn1B C41B 29.4(2)
N2B Mn1B O4B 145.2(2)
N2B Mn1B C41B 116.5(3)
O4B Mn1B C41B 28.7(2)
O2B Mn1B O1B 175.5(2)
O2B Mn1B O5B 93.01(18)
O2B Mn1B N2B 85.66(19)
O2B Mn1B O4B 93.35(18)
O2B Mn1B C41B 94.1(2)
O2B Mn1B N1B 89.79(18)
N1B Mn1B O5B 152.8(2)
N1B Mn1B N2B 120.0(2)
N1B Mn1B O4B 94.8(2)
N1B Mn1B C41B 123.5(3)
O2A Mn1A O1A 175.4(2)
O2A Mn1A O4A 93.51(18)
O2A Mn1A O5A 93.31(19)
O2A Mn1A N1A 88.6(2)
O2A Mn1A N2A 87.0(2)
O2A Mn1A C41A 96.1(2)
O1A Mn1A O4A 90.05(18)
O1A Mn1A O5A 90.95(19)
O1A Mn1A N1A 88.3(2)
O1A Mn1A N2A 91.6(2)
O1A Mn1A C41A 88.4(2)
O4A Mn1A C41A 29.65(18)
O5A Mn1A O4A 59.25(16)
O5A Mn1A C41A 29.75(18)
N1A Mn1A O4A 94.47(18)
N1A Mn1A O5A 153.72(18)
N1A Mn1A N2A 119.67(19)
N1A Mn1A C41A 124.0(2)
N2A Mn1A O4A 145.85(19)
N2A Mn1A O5A 86.62(18)
N2A Mn1A C41A 116.3(2)
O3C Si1C C18C 108.1(3)
O3C Si1C C19C 108.6(4)
O3C Si1C C20C 109.8(4)
C19C Si1C C18C 110.9(4)
C19C Si1C C20C 110.0(4)
C20C Si1C C18C 109.3(4)
O3C Si2C C23C 109.6(3)
O3C Si2C C22C 107.3(4)
O3C Si2C C21C 110.7(5)
C22C Si2C C23C 109.4(4)
C21C Si2C C23C 110.7(4)
C21C Si2C C22C 109.0(6)
C23A Si1A C22A 107.5(4)
C21A Si1A C23A 112.5(4)
C21A Si1A C22A 111.3(5)
O3A Si1A C23A 109.3(3)
O3A Si1A C21A 107.8(4)
O3A Si1A C22A 108.5(5)
O3B Si2B C21B 109.9(5)
O3B Si2B C23B 111.0(4)
O3B Si2B C22Y 117.8(7)
O3B Si2B C23Y 98.5(6)
O3B Si2B C22B 101.0(7)
C21B Si2B C23B 119.8(5)
C21B Si2B C22Y 113.7(8)
C21B Si2B C23Y 95.8(6)
C21B Si2B C22B 104.0(8)
C23B Si2B C22Y 82.7(7)
C23B Si2B C23Y 36.4(5)
C23B Si2B C22B 109.3(7)
C22Y Si2B C23Y 118.2(8)
C22Y Si2B C22B 27.3(8)
C23Y Si2B C22B 145.4(8)
O3B Si1B C18B 103.8(3)
O3B Si1B C19B 109.6(4)
O3B Si1B C20Y 119.0(8)
O3B Si1B C20B 103.2(8)
C19B Si1B C18B 105.6(4)
C20Y Si1B C18B 101.6(8)
C20Y Si1B C19B 115.4(9)
C20Y Si1B C20B 26.4(10)
C20B Si1B C18B 127.6(8)
C20B Si1B C19B 106.4(9)
O3A Si2A C18A 109.7(3)
O3A Si2A C20A 99.0(8)
O3A Si2A C19A 106.8(7)
O3A Si2A C19X 119.0(7)
O3A Si2A C20X 118.0(8)
C20A Si2A C18A 111.9(9)
C19A Si2A C18A 113.5(8)
C19A Si2A C20A 114.8(10)
C19A Si2A C20X 100.1(10)
C19X Si2A C18A 80.9(8)
C19X Si2A C20A 133.7(9)
C19X Si2A C19A 32.6(8)
C19X Si2A C20X 113.7(9)
C20X Si2A C18A 108.7(8)
C20X Si2A C20A 20.4(11)
C1B O1B Mn1B 129.6(4)
C1A O2A Mn1A 128.7(4)
C1C O1C Mn1C 126.0(4)
C28A O1A Mn1A 128.9(4)
C41A O4A Mn1A 87.8(4)
C41A O5A Mn1A 92.3(4)
C25C N2C Mn1C 123.3(4)
C26C N2C Mn1C 120.2(4)
C26C N2C C25C 115.9(5)
C41B O5B Mn1B 96.2(4)
C41C O4C Mn1C 90.9(4)
C41C O5C Mn1C 88.5(4)
C26B N2B Mn1B 120.2(5)
C26B N2B C25B 117.0(6)
C25B N2B Mn1B 122.6(4)
C26A N1A Mn1A 120.5(5)
C26A N1A C25A 115.9(5)
C25A N1A Mn1A 123.4(4)
Si1B O3B Si2B 166.2(4)
C41B O4B Mn1B 85.9(5)
C40C C27C C26C 117.2(6)
C40C C27C C28C 120.1(6)
C28C C27C C26C 122.4(6)
C14B C13B H13B 118.8
C8B C13B H13B 118.8
C8B C13B C14B 122.5(6)
Si2C O3C Si1C 178.0(5)
C34C C35C C36C 121.5(6)
C40C C35C C36C 122.8(6)
C40C C35C C34C 115.6(6)
C16C N1C Mn1C 122.5(4)
C15C N1C Mn1C 119.5(4)
C15C N1C C16C 117.8(5)
C14A C13A H13A 119.3
C8A C13A H13A 119.3
C8A C13A C14A 121.4(6)
C40B C27B C26B 116.7(5)
C40B C27B C28B 120.2(6)
C28B C27B C26B 122.7(6)
C1C C14C C13C 120.0(6)
C1C C14C C15C 123.3(5)
C13C C14C C15C 116.5(6)
C15A N2A Mn1A 118.5(5)
C15A N2A C16A 117.3(5)
C16A N2A Mn1A 123.5(4)
C33C C30C C32C 110.3(6)
C33C C30C C29C 110.5(6)
C31C C30C C32C 108.3(6)
C31C C30C C33C 108.2(6)
C31C C30C C29C 111.7(6)
C29C C30C C32C 108.0(6)
C28A C29A C30A 123.1(6)
C34A C29A C28A 116.9(6)
C34A C29A C30A 120.0(6)
C38B C36B C37B 108.5(6)
C38B C36B C35B 109.8(5)
C39B C36B C38B 109.9(6)
C39B C36B C37B 107.3(6)
C39B C36B C35B 111.9(6)
C35B C36B C37B 109.3(6)
O1C C1C C14C 120.4(6)
O1C C1C C2C 119.8(6)
C14C C1C C2C 119.7(6)
N2C C25C H25E 108.9
N2C C25C H25F 108.9
N2C C25C C24C 113.2(5)
H25E C25C H25F 107.7
C24C C25C H25E 108.9
C24C C25C H25F 108.9
C32B C30B C33B 107.5(7)
C32B C30B C31B 109.8(6)
C32B C30B C29B 111.1(5)
C33B C30B C31B 108.5(6)
C33B C30B C29B 112.4(5)
C31B C30B C29B 107.6(6)
C13A C14A C15A 117.3(6)
C13A C14A C1A 119.9(7)
C1A C14A C15A 122.4(6)
C28A C27A C40A 120.4(6)
C28A C27A C26A 122.8(6)
C40A C27A C26A 116.6(6)
O1A C28A C29A 120.0(6)
O1A C28A C27A 121.0(6)
C27A C28A C29A 119.0(6)
C14C C13C H13C 119.2
C8C C13C C14C 121.7(7)
C8C C13C H13C 119.2
C7B C2B C3B 120.9(6)
C7B C2B C1B 117.0(6)
C1B C2B C3B 122.0(6)
C35C C36C C37C 109.2(6)
C38C C36C C35C 109.7(6)
C38C C36C C37C 106.3(7)
C39C C36C C35C 113.7(6)
C39C C36C C38C 109.5(7)
C39C C36C C37C 108.1(7)
C32A C30A C29A 111.6(6)
C33A C30A C29A 108.7(6)
C33A C30A C32A 107.3(6)
C31A C30A C29A 113.0(6)
C31A C30A C32A 107.4(6)
C31A C30A C33A 108.7(7)
N2C C26C C27C 126.1(6)
N2C C26C H26C 116.9
C27C C26C H26C 116.9
C40A C35A C36A 123.7(7)
C40A C35A C34A 116.1(6)
C34A C35A C36A 120.2(7)
C7A C2A C3A 121.7(7)
C7A C2A C1A 116.5(6)
C1A C2A C3A 121.6(6)
C2B C7B H7B 117.1
C2B C7B C8B 125.7(6)
C8B C7B H7B 117.1
C27A C40A H40A 118.7
C35A C40A C27A 122.6(6)
C35A C40A H40A 118.7
C2A C7A H7A 117.1
C8A C7A C2A 125.7(7)
C8A C7A H7A 117.1
C36B C38B H38A 109.5
C36B C38B H38B 109.4
C36B C38B H38C 109.4
H38A C38B H38B 109.5
H38A C38B H38C 109.5
H38B C38B H38C 109.5
C10B C9B C8B 110.8(6)
C10B C9B C12Y 91.0(10)
C10B C9B C11B 98.7(9)
C10B C9B C12B 110.3(12)
C12Y C9B C8B 107.7(12)
C11B C9B C8B 110.9(9)
C11B C9B C12Y 133.3(14)
C11B C9B C12B 118.7(14)
C11Y C9B C10B 123.3(9)
C11Y C9B C8B 116.8(9)
C11Y C9B C12Y 101.7(14)
C11Y C9B C11B 36.6(9)
C11Y C9B C12B 83.5(13)
C12B C9B C8B 107.3(12)
C12B C9B C12Y 21.3(16)
C8A C9A C11A 110.3(5)
C8A C9A C12A 108.8(6)
C10A C9A C8A 112.3(5)
C10A C9A C11A 107.6(6)
C10A C9A C12A 108.4(6)
C12A C9A C11A 109.5(5)
H5CA C5C H5CB 109.4
H5CA C5C H5CC 109.5
H5CB C5C H5CC 109.5
C3C C5C H5CA 109.5
C3C C5C H5CB 109.6
C3C C5C H5CC 109.4
C35C C34C H34C 116.9
C29C C34C C35C 126.3(6)
C29C C34C H34C 116.9
C13A C8A C7A 117.1(6)
C13A C8A C9A 119.4(6)
C7A C8A C9A 123.3(7)
C35A C36A C38A 109.5(7)
C39A C36A C35A 112.0(6)
C39A C36A C38A 105.7(7)
C37A C36A C35A 109.4(6)
C37A C36A C39A 112.3(7)
C37A C36A C38A 107.7(7)
H6CA C6C H6CB 109.5
H6CA C6C H6CC 109.5
H6CB C6C H6CC 109.5
C3C C6C H6CA 109.5
C3C C6C H6CB 109.5
C3C C6C H6CC 109.5
C30B C32B H32A 109.4
C30B C32B H32B 109.5
C30B C32B H32C 109.5
H32A C32B H32B 109.5
H32A C32B H32C 109.5
H32B C32B H32C 109.5
N2A C15A C14A 128.0(6)
N2A C15A H15A 116.0
C14A C15A H15A 116.0
C2B C3B C5B 110.0(6)
C2B C3B C6B 110.5(6)
C5B C3B C6B 107.4(7)
C4B C3B C2B 110.6(7)
C4B C3B C5B 110.1(7)
C4B C3B C6B 108.2(7)
C2C C7C H7C 116.8
C2C C7C C8C 126.3(7)
C8C C7C H7C 116.8
C2A C3A C4A 107.5(7)
C5A C3A C2A 112.4(7)
C5A C3A C4A 109.4(6)
C5A C3A C6A 108.3(8)
C6A C3A C2A 110.8(6)
C6A C3A C4A 108.3(8)
C30C C32C H32D 109.5
C30C C32C H32E 109.4
C30C C32C H32F 109.5
H32D C32C H32E 109.5
H32D C32C H32F 109.5
H32E C32C H32F 109.5
C30B C33B H33A 109.6
C30B C33B H33B 109.4
C30B C33B H33C 109.4
H33A C33B H33B 109.5
H33A C33B H33C 109.5
H33B C33B H33C 109.5
N1A C26A C27A 127.2(6)
N1A C26A H26A 116.4
C27A C26A H26A 116.4
C9A C11A H11J 109.4
C9A C11A H11K 109.5
C9A C11A H11L 109.4
H11J C11A H11K 109.5
H11J C11A H11L 109.5
H11K C11A H11L 109.5
N1C C16C H16C 109.6
N1C C16C H16D 109.6
N1C C16C C17C 110.1(6)
H16C C16C H16D 108.1
C17C C16C H16C 109.6
C17C C16C H16D 109.6
C9A C10A H10G 109.6
C9A C10A H10H 109.4
C9A C10A H10I 109.4
H10G C10A H10H 109.4
H10G C10A H10I 109.5
H10H C10A H10I 109.5
C30B C31B H31A 109.5
C30B C31B H31B 109.4
C30B C31B H31C 109.5
H31A C31B H31B 109.5
H31A C31B H31C 109.5
H31B C31B H31C 109.5
O4C C41C Mn1C 58.8(3)
O4C C41C C42C 119.4(7)
O5C C41C Mn1C 62.2(4)
O5C C41C O4C 120.9(6)
O5C C41C C42C 119.7(7)
C42C C41C Mn1C 177.7(5)
C30C C33C H33D 109.5
C30C C33C H33E 109.5
C30C C33C H33F 109.4
H33D C33C H33E 109.5
H33D C33C H33F 109.5
H33E C33C H33F 109.5
N2A C16A H16E 109.0
N2A C16A H16F 109.0
N2A C16A C17A 112.7(6)
H16E C16A H16F 107.8
C17A C16A H16E 109.0
C17A C16A H16F 109.0
O5B C41B Mn1B 54.4(4)
O5B C41B C42B 117.7(8)
O4B C41B Mn1B 65.4(4)
O4B C41B O5B 119.8(7)
O4B C41B C42B 122.3(8)
C42B C41B Mn1B 170.3(7)
C8C C9C C3Z 111.1(9)
C1Z C9C C8C 114.0(8)
C1Z C9C C12C 123.6(10)
C1Z C9C C3Z 105.5(10)
C12C C9C C8C 112.4(9)
C12C C9C C3Z 26.0(9)
C11C C9C C8C 107.7(8)
C11C C9C C1Z 86.3(10)
C11C C9C C12C 108.2(10)
C11C C9C C2Z 35.1(8)
C11C C9C C10C 113.0(10)
C11C C9C C3Z 129.6(11)
C2Z C9C C8C 110.1(7)
C2Z C9C C1Z 115.0(10)
C2Z C9C C12C 75.4(9)
C2Z C9C C10C 136.2(10)
C2Z C9C C3Z 100.1(10)
C10C C9C C8C 109.1(8)
C10C C9C C1Z 27.5(8)
C10C C9C C12C 106.5(10)
C10C C9C C3Z 83.2(9)
O4A C41A Mn1A 62.5(4)
O4A C41A O5A 120.0(7)
O4A C41A C42A 121.0(6)
O5A C41A Mn1A 57.9(4)
O5A C41A C42A 119.0(7)
C42A C41A Mn1A 174.1(6)
N2B C26B C27B 126.4(6)
N2B C26B H26B 116.8
C27B C26B H26B 116.8
C1C C2C C3C 121.8(6)
C7C C2C C1C 116.0(7)
C7C C2C C3C 122.2(6)
N1C C15C C14C 126.2(6)
N1C C15C H15C 116.9
C14C C15C H15C 116.9
N1B C15B H15B 116.7
N1B C15B C14B 126.5(5)
C14B C15B H15B 116.7
H4CA C4C H4CB 109.5
H4CA C4C H4CC 109.5
H4CB C4C H4CC 109.5
C3C C4C H4CA 109.6
C3C C4C H4CB 109.4
C3C C4C H4CC 109.4
N1A C25A H25G 109.5
N1A C25A H25H 109.5
N1A C25A C24A 110.8(6)
H25G C25A H25H 108.1
C24A C25A H25G 109.5
C24A C25A H25H 109.5
Si2C C23C H23E 107.8
Si2C C23C H23F 107.8
H23E C23C H23F 107.2
C24C C23C Si2C 118.0(5)
C24C C23C H23E 107.8
C24C C23C H23F 107.8
C36C C38C H38D 109.5
C36C C38C H38E 109.5
C36C C38C H38F 109.5
H38D C38C H38E 109.5
H38D C38C H38F 109.5
H38E C38C H38F 109.5
C13C C8C C7C 116.2(6)
C13C C8C C9C 122.1(7)
C7C C8C C9C 121.7(6)
N2B C25B H25A 111.0
N2B C25B H25B 111.0
N2B C25B H25C 105.7
N2B C25B H25D 105.7
N2B C25B C24B 103.9(6)
N2B C25B C24Y 126.5(8)
H25A C25B H25B 109.0
H25A C25B H25C 29.2
H25A C25B H25D 77.2
H25B C25B H25C 133.9
H25B C25B H25D 37.6
H25C C25B H25D 106.1
C24B C25B H25A 111.0
C24B C25B H25B 111.0
C24B C25B H25C 85.4
C24B C25B H25D 143.6
C24Y C25B H25A 117.5
C24Y C25B H25B 73.5
C24Y C25B H25C 105.7
C24Y C25B H25D 105.7
C24Y C25B C24B 38.4(6)
C29A C34A H34A 117.5
C35A C34A C29A 125.0(7)
C35A C34A H34A 117.5
C3A C5A H5AA 109.5
C3A C5A H5AB 109.3
C3A C5A H5AC 109.5
H5AA C5A H5AB 109.5
H5AA C5A H5AC 109.5
H5AB C5A H5AC 109.5
C25C C24C H24E 108.6
C25C C24C H24F 108.6
C23C C24C C25C 114.5(6)
C23C C24C H24E 108.6
C23C C24C H24F 108.6
H24E C24C H24F 107.6
C25A C24A H24G 108.9
C25A C24A H24H 108.9
C25A C24A C23A 113.6(6)
H24G C24A H24H 107.7
C23A C24A H24G 108.9
C23A C24A H24H 108.9
C3B C5B H5BA 108.8
C3B C5B H5BB 109.7
C3B C5B H5BC 109.9
H5BA C5B H5BB 109.5
H5BA C5B H5BC 109.5
H5BB C5B H5BC 109.5
C30C C31C H31D 109.5
C30C C31C H31E 109.5
C30C C31C H31F 109.4
H31D C31C H31E 109.5
H31D C31C H31F 109.5
H31E C31C H31F 109.4
C36B C39B H39A 109.4
C36B C39B H39B 109.4
C36B C39B H39C 109.6
H39A C39B H39B 109.5
H39A C39B H39C 109.5
H39B C39B H39C 109.5
C16A C17A H17E 109.0
C16A C17A H17F 109.0
H17E C17A H17F 107.8
C18A C17A C16A 113.0(7)
C18A C17A H17E 109.0
C18A C17A H17F 109.0
H16A C16B H16B 107.4
C17B C16B H16A 108.4
C17B C16B H16B 108.4
C17B C16B N1B 115.7(7)
N1B C16B H16A 108.4
N1B C16B H16B 108.4
C41C C42C H42D 109.4
C41C C42C H42E 109.5
C41C C42C H42F 109.5
H42D C42C H42E 109.5
H42D C42C H42F 109.5
H42E C42C H42F 109.5
C9A C12A H12J 109.5
C9A C12A H12K 109.5
C9A C12A H12L 109.5
H12J C12A H12K 109.5
H12J C12A H12L 109.5
H12K C12A H12L 109.5
C16C C17C H17C 108.2
C16C C17C H17D 108.2
H17C C17C H17D 107.4
C18C C17C C16C 116.3(7)
C18C C17C H17C 108.2
C18C C17C H17D 108.2
C30A C32A H32G 109.5
C30A C32A H32H 109.5
C30A C32A H32I 109.5
H32G C32A H32H 109.5
H32G C32A H32I 109.5
H32H C32A H32I 109.5
C3B C6B H6BA 109.6
C3B C6B H6BB 109.5
C3B C6B H6BC 109.4
H6BA C6B H6BB 109.5
H6BA C6B H6BC 109.5
H6BB C6B H6BC 109.5
C30A C33A H33G 109.5
C30A C33A H33H 109.6
C30A C33A H33I 109.3
H33G C33A H33H 109.5
H33G C33A H33I 109.5
H33H C33A H33I 109.5
C36A C39A H39G 109.5
C36A C39A H39H 109.5
C36A C39A H39I 109.4
H39G C39A H39H 109.5
H39G C39A H39I 109.5
H39H C39A H39I 109.5
C41A C42A H42G 109.6
C41A C42A H42H 109.5
C41A C42A H42I 109.4
H42G C42A H42H 109.5
H42G C42A H42I 109.5
H42H C42A H42I 109.5
C9B C10B H10A 109.4
C9B C10B H10B 109.5
C9B C10B H10C 109.5
H10A C10B H10B 109.5
H10A C10B H10C 109.5
H10B C10B H10C 109.5
Si2C C22C H22G 109.4
Si2C C22C H22H 109.5
Si2C C22C H22I 109.6
H22G C22C H22H 109.5
H22G C22C H22I 109.5
H22H C22C H22I 109.5
C36B C37B H37A 109.5
C36B C37B H37B 109.4
C36B C37B H37C 109.5
H37A C37B H37B 109.5
H37A C37B H37C 109.5
H37B C37B H37C 109.5
C3B C4B H4BA 109.6
C3B C4B H4BB 109.4
C3B C4B H4BC 109.4
H4BA C4B H4BB 109.5
H4BA C4B H4BC 109.5
H4BB C4B H4BC 109.5
Si1C C18C H18C 109.2
Si1C C18C H18D 109.2
C17C C18C Si1C 112.0(6)
C17C C18C H18C 109.2
C17C C18C H18D 109.2
H18C C18C H18D 107.9
C36A C37A H37G 109.6
C36A C37A H37H 109.5
C36A C37A H37I 109.3
H37G C37A H37H 109.5
H37G C37A H37I 109.5
H37H C37A H37I 109.5
C36C C37C H37D 109.5
C36C C37C H37E 109.5
C36C C37C H37F 109.4
H37D C37C H37E 109.5
H37D C37C H37F 109.5
H37E C37C H37F 109.5
Si1A C23A H23G 107.8
Si1A C23A H23H 107.8
C24A C23A Si1A 118.1(5)
C24A C23A H23G 107.8
C24A C23A H23H 107.8
H23G C23A H23H 107.1
Si2A C18A H18E 109.4
Si2A C18A H18F 109.4
C17A C18A Si2A 111.4(7)
C17A C18A H18E 109.4
C17A C18A H18F 109.4
H18E C18A H18F 108.0
C16B C17B H17A 108.8
C16B C17B H17B 108.8
H17A C17B H17B 107.7
C18B C17B C16B 113.9(9)
C18B C17B H17A 108.8
C18B C17B H17B 108.8
C3A C4A H4AA 109.6
C3A C4A H4AB 109.6
C3A C4A H4AC 109.3
H4AA C4A H4AB 109.5
H4AA C4A H4AC 109.5
H4AB C4A H4AC 109.4
Si1A C21A H21G 109.6
Si1A C21A H21H 109.4
Si1A C21A H21I 109.4
H21G C21A H21H 109.5
H21G C21A H21I 109.5
H21H C21A H21I 109.5
C3A C6A H6AA 109.5
C3A C6A H6AB 109.4
C3A C6A H6AC 109.5
H6AA C6A H6AB 109.5
H6AA C6A H6AC 109.5
H6AB C6A H6AC 109.5
Si1B C18B H18A 107.6
Si1B C18B H18B 107.6
C17B C18B Si1B 118.8(8)
C17B C18B H18A 107.6
C17B C18B H18B 107.6
H18A C18B H18B 107.0
C25B C24B H24A 109.1
C25B C24B H24B 109.1
H24A C24B H24B 107.9
C23B C24B C25B 112.3(7)
C23B C24B H24A 109.1
C23B C24B H24B 109.1
C41B C42B H42A 109.4
C41B C42B H42B 109.6
C41B C42B H42C 109.4
H42A C42B H42B 109.5
H42A C42B H42C 109.5
H42B C42B H42C 109.5
C30A C31A H31G 109.3
C30A C31A H31H 109.6
C30A C31A H31I 109.5
H31G C31A H31H 109.5
H31G C31A H31I 109.5
H31H C31A H31I 109.5
Si1B C19B H19A 109.5
Si1B C19B H19B 109.4
Si1B C19B H19C 109.5
H19A C19B H19B 109.5
H19A C19B H19C 109.5
H19B C19B H19C 109.5
C9C C1Z H1ZA 113.8
C9C C1Z H1ZB 104.0
C9C C1Z H1ZC 110.5
C9C C1Z H10D 118.8
C9C C1Z H10F 102.2
H1ZA C1Z H1ZB 109.5
H1ZA C1Z H1ZC 109.5
H1ZA C1Z H10D 64.5
H1ZA C1Z H10F 141.0
H1ZB C1Z H1ZC 109.5
H1ZB C1Z H10D 45.2
H1ZB C1Z H10F 73.8
H1ZC C1Z H10D 128.3
H1ZC C1Z H10F 40.3
H10D C1Z H10F 110.9
C36C C39C H39D 109.3
C36C C39C H39E 109.6
C36C C39C H39F 109.5
H39D C39C H39E 109.5
H39D C39C H39F 109.5
H39E C39C H39F 109.5
Si1A C22A H22J 109.6
Si1A C22A H22K 109.3
Si1A C22A H22L 109.5
H22J C22A H22K 109.5
H22J C22A H22L 109.5
H22K C22A H22L 109.5
C36A C38A H38G 109.6
C36A C38A H38H 109.4
C36A C38A H38I 109.4
H38G C38A H38H 109.5
H38G C38A H38I 109.5
H38H C38A H38I 109.5
Si1C C19C H19D 109.5
Si1C C19C H19E 109.5
Si1C C19C H19F 109.4
H19D C19C H19E 109.5
H19D C19C H19F 109.5
H19E C19C H19F 109.5
Si1C C20C H20G 109.5
Si1C C20C H20H 109.4
Si1C C20C H20I 109.5
H20G C20C H20H 109.5
H20G C20C H20I 109.5
H20H C20C H20I 109.5
Si2B C21B H21A 109.5
Si2B C21B H21B 109.3
Si2B C21B H21C 109.7
H21A C21B H21B 109.5
H21A C21B H21C 109.5
H21B C21B H21C 109.5
C28C O2C Mn1C 125.8(4)
C28B O2B Mn1B 128.5(3)
C15B N1B Mn1B 122.2(4)
C15B N1B C16B 116.2(5)
C16B N1B Mn1B 121.2(4)
C27C C40C H40C 119.0
C35C C40C C27C 122.0(6)
C35C C40C H40C 119.0
C27C C28C C29C 119.5(6)
O2C C28C C27C 121.6(6)
O2C C28C C29C 118.8(5)
O1B C1B C2B 120.6(5)
O1B C1B C14B 120.5(5)
C14B C1B C2B 118.9(6)
C27B C40B H40B 119.0
C35B C40B C27B 122.0(6)
C35B C40B H40B 119.0
Si1A O3A Si2A 154.6(5)
O2A C1A C14A 119.4(7)
O2A C1A C2A 121.3(6)
C2A C1A C14A 119.3(6)
C40B C35B C36B 120.2(6)
C40B C35B C34B 116.0(6)
C34B C35B C36B 123.7(6)
C34C C29C C30C 120.8(6)
C34C C29C C28C 116.4(6)
C28C C29C C30C 122.7(5)
C28B C29B C30B 121.6(6)
C34B C29B C30B 119.8(6)
C34B C29B C28B 118.6(6)
C13B C14B C15B 116.3(5)
C13B C14B C1B 120.3(5)
C1B C14B C15B 122.6(6)
C27B C28B C29B 118.4(6)
O2B C28B C27B 120.4(6)
O2B C28B C29B 120.9(5)
C5C C3C C4C 110.7(6)
C6C C3C C5C 106.8(6)
C6C C3C C4C 106.2(7)
C2C C3C C5C 109.9(6)
C2C C3C C6C 112.1(6)
C2C C3C C4C 111.1(6)
C35B C34B H34B 117.6
C29B C34B C35B 124.8(6)
C29B C34B H34B 117.6
C13B C8B C7B 115.3(6)
C13B C8B C9B 122.4(6)
C7B C8B C9B 122.1(6)
C9B C12Y H12A 109.4
C9B C12Y H12B 109.5
C9B C12Y H12C 109.6
C9B C12Y H12D 109.2
C9B C12Y H12E 84.7
C9B C12Y H12F 118.1
H12A C12Y H12B 109.5
H12A C12Y H12C 109.4
H12A C12Y H12D 67.4
H12A C12Y H12E 143.0
H12A C12Y H12F 119.2
H12B C12Y H12C 109.5
H12B C12Y H12D 45.1
H12B C12Y H12E 34.8
H12B C12Y H12F 88.7
H12C C12Y H12D 139.5
H12C C12Y H12E 96.6
H12C C12Y H12F 20.8
H12D C12Y H12E 75.8
H12D C12Y H12F 123.1
H12E C12Y H12F 78.9
Si2B C23B H23A 110.5
Si2B C23B H23B 110.5
C24B C23B Si2B 106.1(6)
C24B C23B H23A 110.5
C24B C23B H23B 110.5
H23A C23B H23B 108.7
C9B C11B H11A 109.5
C9B C11B H11B 109.2
C9B C11B H11C 109.8
C9B C11B H11D 89.4
C9B C11B H11F 120.1
H11A C11B H11B 109.4
H11A C11B H11C 109.5
H11A C11B H11D 38.1
H11A C11B H11F 105.2
H11B C11B H11C 109.5
H11B C11B H11D 87.2
H11B C11B H11F 11.0
H11C C11B H11D 147.5
H11C C11B H11F 102.3
H11D C11B H11F 89.2
C9C C12C H12G 105.6
C9C C12C H12H 113.9
C9C C12C H12I 108.8
C9C C12C H3ZB 125.6
C9C C12C H3ZC 101.8
H12G C12C H12H 109.5
H12G C12C H12I 109.5
H12G C12C H3ZB 49.8
H12G C12C H3ZC 77.6
H12H C12C H12I 109.5
H12H C12C H3ZB 59.6
H12H C12C H3ZC 139.1
H12I C12C H3ZB 124.6
H12I C12C H3ZC 36.5
H3ZB C12C H3ZC 114.2
Si2B C22Y H22A 109.5
Si2B C22Y H22B 109.4
Si2B C22Y H22C 109.4
Si2B C22Y H22E 110.7
Si2B C22Y H22F 104.8
H22A C22Y H22B 109.5
H22A C22Y H22C 109.5
H22A C22Y H22E 67.5
H22A C22Y H22F 29.8
H22B C22Y H22C 109.5
H22B C22Y H22E 44.5
H22B C22Y H22F 135.4
H22C C22Y H22E 138.0
H22C C22Y H22F 84.4
H22E C22Y H22F 96.8
Si2C C21C H21D 109.4
Si2C C21C H21E 109.6
Si2C C21C H21F 109.5
H21D C21C H21E 109.5
H21D C21C H21F 109.5
H21E C21C H21F 109.4
Si2A C20A H20J 109.4
Si2A C20A H20K 109.3
Si2A C20A H20L 109.6
Si2A C20A H20M 140.3
Si2A C20A H20N 96.1
Si2A C20A H20O 86.4
H20J C20A H20K 109.5
H20J C20A H20L 109.5
H20J C20A H20M 64.6
H20J C20A H20N 136.5
H20J C20A H20O 144.9
H20K C20A H20L 109.4
H20K C20A H20M 109.4
H20K C20A H20N 27.1
H20K C20A H20O 93.2
H20L C20A H20M 47.9
H20L C20A H20N 93.3
H20L C20A H20O 35.9
H20M C20A H20N 115.0
H20M C20A H20O 83.0
H20N C20A H20O 68.4
C9C C11C H11G 108.3
C9C C11C H11H 111.6
C9C C11C H11I 108.5
C9C C11C H2ZB 122.4
C9C C11C H2ZC 91.3
H11G C11C H11H 109.5
H11G C11C H11I 109.5
H11G C11C H2ZB 16.9
H11G C11C H2ZC 80.0
H11H C11C H11I 109.5
H11H C11C H2ZB 94.2
H11H C11C H2ZC 149.5
H11I C11C H2ZB 109.6
H11I C11C H2ZC 41.7
H2ZB C11C H2ZC 89.5
Si1B C20Y H20A 109.4
Si1B C20Y H20B 109.3
Si1B C20Y H20C 109.7
Si1B C20Y H20E 117.9
Si1B C20Y H20F 101.1
H20A C20Y H20B 109.5
H20A C20Y H20C 109.5
H20A C20Y H20E 50.9
H20A C20Y H20F 53.1
H20B C20Y H20C 109.4
H20B C20Y H20E 59.2
H20B C20Y H20F 149.1
H20C C20Y H20E 132.2
H20C C20Y H20F 63.4
H20E C20Y H20F 101.8
Si2A C19A H19G 109.5
Si2A C19A H19H 109.4
Si2A C19A H19I 109.6
Si2A C19A H19K 116.5
Si2A C19A H19L 91.9
H19G C19A H19H 109.5
H19G C19A H19I 109.5
H19G C19A H19K 8.9
H19G C19A H19L 93.8
H19H C19A H19I 109.5
H19H C19A H19K 110.4
H19H C19A H19L 139.9
H19I C19A H19K 101.2
H19I C19A H19L 30.5
H19K C19A H19L 87.9
C25B C24Y H24C 110.8
C25B C24Y H24D 110.8
C25B C24Y C23Y 104.7(9)
H24C C24Y H24D 108.9
C23Y C24Y H24C 110.8
C23Y C24Y H24D 110.8
Si2B C23Y H23C 108.6
Si2B C23Y H23D 108.6
C24Y C23Y Si2B 114.5(8)
C24Y C23Y H23C 108.6
C24Y C23Y H23D 108.6
H23C C23Y H23D 107.6
C9C C2Z H11G 118.2
C9C C2Z H11I 92.4
C9C C2Z H2ZA 108.0
C9C C2Z H2ZB 110.9
C9C C2Z H2ZC 109.5
H11G C2Z H11I 94.1
H11G C2Z H2ZA 92.6
H11G C2Z H2ZB 16.8
H11G C2Z H2ZC 117.1
H11I C2Z H2ZA 152.2
H11I C2Z H2ZB 79.1
H11I C2Z H2ZC 44.2
H2ZA C2Z H2ZB 109.5
H2ZA C2Z H2ZC 109.5
H2ZB C2Z H2ZC 109.5
C9B C11Y H11A 96.1
C9B C11Y H11B 113.1
C9B C11Y H11D 109.9
C9B C11Y H11E 108.5
C9B C11Y H11F 110.0
H11A C11Y H11B 91.1
H11A C11Y H11D 42.8
H11A C11Y H11E 149.4
H11A C11Y H11F 77.5
H11B C11Y H11D 118.9
H11B C11Y H11E 95.7
H11B C11Y H11F 14.2
H11D C11Y H11E 109.5
H11D C11Y H11F 109.5
H11E C11Y H11F 109.5
Si1B C20B H20A 163.6
Si1B C20B H20B 84.9
Si1B C20B H20C 86.8
Si1B C20B H20D 109.1
Si1B C20B H20E 109.8
Si1B C20B H20F 109.4
H20A C20B H20B 78.7
H20A C20B H20C 85.1
H20A C20B H20D 83.3
H20A C20B H20E 54.6
H20A C20B H20F 74.8
H20B C20B H20C 60.4
H20B C20B H20D 136.3
H20B C20B H20E 30.3
H20B C20B H20F 103.7
H20C C20B H20D 156.2
H20C C20B H20E 79.9
H20C C20B H20F 47.2
H20D C20B H20E 109.5
H20D C20B H20F 109.5
H20E C20B H20F 109.5
C9B C12B H12A 88.1
C9B C12B H12B 146.3
C9B C12B H12C 97.2
C9B C12B H12D 109.5
C9B C12B H12E 109.4
C9B C12B H12F 109.6
H12A C12B H12B 91.2
H12A C12B H12C 72.4
H12A C12B H12D 48.0
H12A C12B H12E 156.4
H12A C12B H12F 77.8
H12B C12B H12C 114.6
H12B C12B H12D 49.9
H12B C12B H12E 65.4
H12B C12B H12F 103.1
H12C C12B H12D 111.4
H12C C12B H12E 119.1
H12C C12B H12F 13.0
H12D C12B H12E 109.5
H12D C12B H12F 109.5
H12E C12B H12F 109.5
Si2A C19X H19G 106.8
Si2A C19X H19I 99.6
Si2A C19X H19J 109.4
Si2A C19X H19K 109.5
Si2A C19X H19L 109.5
H19G C19X H19I 90.0
H19G C19X H19J 102.0
H19G C19X H19K 10.2
H19G C19X H19L 119.2
H19I C19X H19J 143.4
H19I C19X H19K 79.9
H19I C19X H19L 37.5
H19J C19X H19K 109.5
H19J C19X H19L 109.5
H19K C19X H19L 109.5
Si2A C20X H20K 107.2
Si2A C20X H20L 121.2
Si2A C20X H20M 109.6
Si2A C20X H20N 109.4
Si2A C20X H20O 109.5
H20K C20X H20L 115.3
H20K C20X H20M 79.7
H20K C20X H20N 33.3
H20K C20X H20O 135.8
H20L C20X H20M 46.6
H20L C20X H20N 128.6
H20L C20X H20O 63.0
H20M C20X H20N 109.5
H20M C20X H20O 109.5
H20N C20X H20O 109.5
Si2B C22B H22A 138.3
Si2B C22B H22B 88.5
Si2B C22B H22D 109.4
Si2B C22B H22E 109.4
Si2B C22B H22F 109.6
H22A C22B H22B 90.1
H22A C22B H22D 101.2
H22A C22B H22E 85.3
H22A C22B H22F 31.0
H22B C22B H22D 134.1
H22B C22B H22E 26.7
H22B C22B H22F 102.9
H22D C22B H22E 109.5
H22D C22B H22F 109.5
H22E C22B H22F 109.5
H2WA O2W H2WB 109.5
H2WB O1W H1WA 122.3
H2WB O1W H1WB 101.1
H1WA O1W H1WB 109.5
C9C C10C H1ZA 85.1
C9C C10C H1ZB 142.6
C9C C10C H1ZC 93.6
C9C C10C H10D 108.5
C9C C10C H10E 110.9
C9C C10C H10F 109.0
H1ZA C10C H1ZB 78.5
H1ZA C10C H1ZC 65.1
H1ZA C10C H10D 34.1
H1ZA C10C H10E 142.9
H1ZA C10C H10F 95.4
H1ZB C10C H1ZC 109.0
H1ZB C10C H10D 45.4
H1ZB C10C H10E 68.6
H1ZB C10C H10F 105.9
H1ZC C10C H10D 88.6
H1ZC C10C H10E 141.7
H1ZC C10C H10F 32.6
H10D C10C H10E 109.5
H10D C10C H10F 109.5
H10E C10C H10F 109.5
C9C C3Z H12G 132.9
C9C C3Z H12H 84.6
C9C C3Z H12I 95.7
C9C C3Z H3ZA 112.7
C9C C3Z H3ZB 103.9
C9C C3Z H3ZC 111.7
H12G C3Z H12H 77.5
H12G C3Z H12I 115.7
H12G C3Z H3ZA 60.9
H12G C3Z H3ZB 50.1
H12G C3Z H3ZC 114.1
H12H C3Z H12I 67.0
H12H C3Z H3ZA 135.9
H12H C3Z H3ZB 27.4
H12H C3Z H3ZC 99.7
H12I C3Z H3ZA 143.1
H12I C3Z H3ZB 84.5
H12I C3Z H3ZC 35.0
H3ZA C3Z H3ZB 109.5
H3ZA C3Z H3ZC 109.5
H3ZB C3Z H3ZC 109.5

loop_
_geom_bond_atom_site_label_1
_geom_bond_atom_site_label_2
_geom_bond_distance
Mn1C O1C 1.833(4)
Mn1C N2C 2.066(4)
Mn1C O4C 2.129(5)
Mn1C O5C 2.203(4)
Mn1C N1C 2.070(5)
Mn1C C41C 2.490(7)
Mn1C O2C 1.831(4)
Mn1B O1B 1.832(4)
Mn1B O5B 2.063(4)
Mn1B N2B 2.103(5)
Mn1B O4B 2.299(5)
Mn1B C41B 2.522(8)
Mn1B O2B 1.826(4)
Mn1B N1B 2.030(5)
Mn1A O2A 1.813(4)
Mn1A O1A 1.829(4)
Mn1A O4A 2.218(4)
Mn1A O5A 2.118(5)
Mn1A N1A 2.037(5)
Mn1A N2A 2.106(5)
Mn1A C41A 2.498(7)
Si1C O3C 1.587(5)
Si1C C18C 1.837(8)
Si1C C19C 1.825(8)
Si1C C20C 1.828(9)
Si2C O3C 1.575(5)
Si2C C23C 1.862(7)
Si2C C22C 1.807(9)
Si2C C21C 1.779(11)
Si1A C23A 1.830(7)
Si1A C21A 1.797(8)
Si1A C22A 1.850(10)
Si1A O3A 1.573(6)
Si2B O3B 1.593(5)
Si2B C21B 1.818(9)
Si2B C23B 1.819(9)
Si2B C22Y 1.864(13)
Si2B C23Y 1.868(11)
Si2B C22B 1.900(13)
Si1B O3B 1.585(5)
Si1B C18B 2.045(10)
Si1B C19B 1.822(8)
Si1B C20Y 1.786(13)
Si1B C20B 1.801(13)
Si2A C18A 1.895(9)
Si2A O3A 1.608(6)
Si2A C20A 1.829(12)
Si2A C19A 1.758(13)
Si2A C19X 1.746(13)
Si2A C20X 1.804(12)
O1B C1B 1.319(7)
O2A C1A 1.329(7)
O1C C1C 1.314(6)
O1A C28A 1.316(7)
O4A C41A 1.237(8)
O5A C41A 1.240(7)
N2C C25C 1.442(7)
N2C C26C 1.279(7)
O5B C41B 1.245(8)
O4C C41C 1.257(8)
O5C C41C 1.219(8)
N2B C26B 1.256(7)
N2B C25B 1.447(8)
N1A C26A 1.263(7)
N1A C25A 1.445(8)
O4B C41B 1.215(8)
C27C C26C 1.418(8)
C27C C40C 1.386(8)
C27C C28C 1.389(8)
C13B H13B 0.9300
C13B C14B 1.381(8)
C13B C8B 1.349(8)
C35C C36C 1.485(8)
C35C C34C 1.382(8)
C35C C40C 1.355(8)
N1C C16C 1.438(8)
N1C C15C 1.260(7)
C13A H13A 0.9300
C13A C14A 1.379(8)
C13A C8A 1.351(9)
C27B C26B 1.417(8)
C27B C40B 1.387(8)
C27B C28B 1.387(8)
C14C C1C 1.382(8)
C14C C13C 1.390(8)
C14C C15C 1.421(8)
N2A C15A 1.268(8)
N2A C16A 1.427(8)
C30C C32C 1.522(9)
C30C C33C 1.498(9)
C30C C31C 1.492(9)
C30C C29C 1.505(8)
C29A C28A 1.388(9)
C29A C30A 1.529(9)
C29A C34A 1.376(9)
C36B C38B 1.488(8)
C36B C39B 1.488(9)
C36B C37B 1.512(10)
C36B C35B 1.504(8)
C1C C2C 1.400(9)
C25C H25E 0.9700
C25C H25F 0.9700
C25C C24C 1.481(8)
C30B C32B 1.495(9)
C30B C33B 1.506(9)
C30B C31B 1.533(9)
C30B C29B 1.531(8)
C14A C15A 1.421(9)
C14A C1A 1.406(8)
C27A C28A 1.371(8)
C27A C40A 1.383(8)
C27A C26A 1.412(8)
C13C H13C 0.9300
C13C C8C 1.341(9)
C2B C7B 1.358(9)
C2B C3B 1.498(8)
C2B C1B 1.396(8)
C36C C38C 1.480(10)
C36C C37C 1.507(10)
C36C C39C 1.469(10)
C30A C32A 1.503(9)
C30A C33A 1.493(10)
C30A C31A 1.491(9)
C26C H26C 0.9300
C35A C40A 1.327(9)
C35A C36A 1.497(9)
C35A C34A 1.371(9)
C2A C7A 1.369(9)
C2A C3A 1.507(9)
C2A C1A 1.390(9)
C7B H7B 0.9300
C7B C8B 1.387(8)
C40A H40A 0.9300
C7A H7A 0.9300
C7A C8A 1.355(8)
C38B H38A 0.9601
C38B H38B 0.9599
C38B H38C 0.9597
C9B C10B 1.474(7)
C9B C8B 1.516(9)
C9B C12Y 1.491(9)
C9B C11B 1.480(9)
C9B C11Y 1.458(9)
C9B C12B 1.482(9)
C9A C8A 1.500(8)
C9A C11A 1.514(8)
C9A C10A 1.494(9)
C9A C12A 1.508(9)
C5C H5CA 0.9604
C5C H5CB 0.9602
C5C H5CC 0.9598
C5C C3C 1.513(10)
C34C H34C 0.9300
C34C C29C 1.359(8)
C36A C39A 1.497(9)
C36A C37A 1.478(11)
C36A C38A 1.556(11)
C6C H6CA 0.9597
C6C H6CB 0.9600
C6C H6CC 0.9601
C6C C3C 1.505(9)
C32B H32A 0.9602
C32B H32B 0.9599
C32B H32C 0.9602
C15A H15A 0.9300
C3B C5B 1.514(10)
C3B C6B 1.520(10)
C3B C4B 1.486(11)
C7C H7C 0.9300
C7C C2C 1.353(8)
C7C C8C 1.375(9)
C3A C5A 1.497(10)
C3A C4A 1.535(12)
C3A C6A 1.504(10)
C32C H32D 0.9600
C32C H32E 0.9600
C32C H32F 0.9599
C33B H33A 0.9600
C33B H33B 0.9601
C33B H33C 0.9600
C26A H26A 0.9300
C11A H11J 0.9598
C11A H11K 0.9600
C11A H11L 0.9600
C16C H16C 0.9700
C16C H16D 0.9700
C16C C17C 1.521(10)
C10A H10G 0.9601
C10A H10H 0.9602
C10A H10I 0.9596
C31B H31A 0.9602
C31B H31B 0.9599
C31B H31C 0.9601
C41C C42C 1.509(9)
C33C H33D 0.9600
C33C H33E 0.9600
C33C H33F 0.9599
C16A H16E 0.9700
C16A H16F 0.9700
C16A C17A 1.477(9)
C41B C42B 1.468(10)
C9C C8C 1.516(9)
C9C C1Z 1.508(8)
C9C C12C 1.510(8)
C9C C11C 1.495(8)
C9C C2Z 1.502(8)
C9C C10C 1.507(8)
C9C C3Z 1.526(8)
C41A C42A 1.481(10)
C26B H26B 0.9300
C2C C3C 1.498(9)
C15C H15C 0.9300
C15B H15B 0.9300
C15B N1B 1.258(7)
C15B C14B 1.407(8)
C4C H4CA 0.9600
C4C H4CB 0.9600
C4C H4CC 0.9601
C4C C3C 1.513(10)
C25A H25G 0.9700
C25A H25H 0.9700
C25A C24A 1.501(9)
C23C H23E 0.9700
C23C H23F 0.9700
C23C C24C 1.473(9)
C38C H38D 0.9600
C38C H38E 0.9598
C38C H38F 0.9603
C25B H25A 0.9700
C25B H25B 0.9700
C25B H25C 0.9700
C25B H25D 0.9700
C25B C24B 1.550(9)
C25B C24Y 1.489(10)
C34A H34A 0.9300
C5A H5AA 0.9597
C5A H5AB 0.9601
C5A H5AC 0.9599
C24C H24E 0.9700
C24C H24F 0.9700
C24A H24G 0.9700
C24A H24H 0.9700
C24A C23A 1.510(10)
C5B H5BA 0.9600
C5B H5BB 0.9600
C5B H5BC 0.9601
C31C H31D 0.9600
C31C H31E 0.9602
C31C H31F 0.9600
C39B H39A 0.9603
C39B H39B 0.9598
C39B H39C 0.9599
C17A H17E 0.9700
C17A H17F 0.9700
C17A C18A 1.462(10)
C16B H16A 0.9700
C16B H16B 0.9700
C16B C17B 1.407(11)
C16B N1B 1.457(8)
C42C H42D 0.9601
C42C H42E 0.9601
C42C H42F 0.9597
C12A H12J 0.9599
C12A H12K 0.9601
C12A H12L 0.9601
C17C H17C 0.9700
C17C H17D 0.9700
C17C C18C 1.462(9)
C32A H32G 0.9599
C32A H32H 0.9598
C32A H32I 0.9601
C6B H6BA 0.9598
C6B H6BB 0.9600
C6B H6BC 0.9602
C33A H33G 0.9601
C33A H33H 0.9599
C33A H33I 0.9600
C39A H39G 0.9599
C39A H39H 0.9601
C39A H39I 0.9601
C42A H42G 0.9600
C42A H42H 0.9600
C42A H42I 0.9599
C10B H10A 0.9600
C10B H10B 0.9597
C10B H10C 0.9601
C22C H22G 0.9599
C22C H22H 0.9602
C22C H22I 0.9599
C37B H37A 0.9599
C37B H37B 0.9603
C37B H37C 0.9599
C4B H4BA 0.9601
C4B H4BB 0.9600
C4B H4BC 0.9600
C18C H18C 0.9700
C18C H18D 0.9700
C37A H37G 0.9602
C37A H37H 0.9600
C37A H37I 0.9598
C37C H37D 0.9599
C37C H37E 0.9602
C37C H37F 0.9599
C23A H23G 0.9700
C23A H23H 0.9700
C18A H18E 0.9700
C18A H18F 0.9700
C17B H17A 0.9700
C17B H17B 0.9700
C17B C18B 1.373(11)
C4A H4AA 0.9600
C4A H4AB 0.9602
C4A H4AC 0.9603
C21A H21G 0.9600
C21A H21H 0.9599
C21A H21I 0.9599
C6A H6AA 0.9599
C6A H6AB 0.9599
C6A H6AC 0.9600
C18B H18A 0.9700
C18B H18B 0.9700
C24B H24A 0.9700
C24B H24B 0.9700
C24B C23B 1.521(9)
C42B H42A 0.9602
C42B H42B 0.9600
C42B H42C 0.9600
C31A H31G 0.9600
C31A H31H 0.9601
C31A H31I 0.9599
C19B H19A 0.9601
C19B H19B 0.9600
C19B H19C 0.9599
C1Z H1ZA 0.9600
C1Z H1ZB 0.9601
C1Z H1ZC 0.9600
C1Z H10D 0.8125
C1Z H10F 1.0822
C39C H39D 0.9601
C39C H39E 0.9599
C39C H39F 0.9601
C22A H22J 0.9603
C22A H22K 0.9599
C22A H22L 0.9598
C38A H38G 0.9600
C38A H38H 0.9600
C38A H38I 0.9599
C19C H19D 0.9599
C19C H19E 0.9601
C19C H19F 0.9600
C20C H20G 0.9596
C20C H20H 0.9602
C20C H20I 0.9600
C21B H21A 0.9598
C21B H21B 0.9599
C21B H21C 0.9600
O2C C28C 1.322(6)
O2B C28B 1.314(7)
C40C H40C 0.9300
C28C C29C 1.400(8)
C1B C14B 1.385(7)
C40B H40B 0.9300
C40B C35B 1.361(8)
C35B C34B 1.370(8)
C29B C28B 1.387(8)
C29B C34B 1.359(8)
C34B H34B 0.9300
C12Y H12A 0.9602
C12Y H12B 0.9600
C12Y H12C 0.9601
C12Y H12D 0.9540
C12Y H12F 0.8277
C23B H23A 0.9700
C23B H23B 0.9700
C11B H11A 0.9604
C11B H11B 0.9603
C11B H11C 0.9598
C11B H11F 0.7962
C12C H12G 0.9601
C12C H12H 0.9602
C12C H12I 0.9598
C12C H3ZB 0.6859
C12C H3ZC 1.1564
C22Y H22A 0.9598
C22Y H22B 0.9602
C22Y H22C 0.9598
C22Y H22E 0.9854
C22Y H22F 1.1074
C21C H21D 0.9599
C21C H21E 0.9604
C21C H21F 0.9602
C20A H20J 0.9597
C20A H20K 0.9600
C20A H20L 0.9605
C20A H20M 0.5856
C11C H11G 0.9599
C11C H11H 0.9601
C11C H11I 0.9600
C11C H2ZB 0.8139
C20Y H20A 0.9599
C20Y H20B 0.9601
C20Y H20C 0.9600
C20Y H20E 0.8506
C20Y H20F 1.1542
C19A H19G 0.9600
C19A H19H 0.9599
C19A H19I 0.9600
C19A H19K 0.8332
C24Y H24C 0.9700
C24Y H24D 0.9700
C24Y C23Y 1.514(10)
C23Y H23C 0.9700
C23Y H23D 0.9700
C2Z H11G 0.8098
C2Z H11I 1.2858
C2Z H2ZA 0.9601
C2Z H2ZB 0.9600
C2Z H2ZC 0.9600
C11Y H11A 1.2460
C11Y H11B 0.9283
C11Y H11D 0.9601
C11Y H11E 0.9600
C11Y H11F 0.9600
C20B H20A 0.5079
C20B H20D 0.9601
C20B H20E 0.9600
C20B H20F 0.9599
C12B H12B 0.6166
C12B H12D 0.9601
C12B H12E 0.9598
C12B H12F 0.9601
C19X H19G 1.0265
C19X H19I 1.1845
C19X H19J 0.9600
C19X H19K 0.9599
C19X H19L 0.9602
C20X H20K 1.0341
C20X H20L 0.8162
C20X H20M 0.9601
C20X H20N 0.9600
C20X H20O 0.9600
C22B H22A 0.5804
C22B H22D 0.9601
C22B H22E 0.9600
C22B H22F 0.9600
O2W H2WA 0.8500
O2W H2WB 0.8501
O1W H2WB 1.0792
O1W H1WA 0.8501
O1W H1WB 0.8501
C10C H1ZB 0.5508
C10C H1ZC 1.2992
C10C H10D 0.9600
C10C H10E 0.9602
C10C H10F 0.9600
C3Z H12G 0.6143
C3Z H12I 1.2001
C3Z H3ZA 0.9599
C3Z H3ZB 0.9601
C3Z H3ZC 0.9601

loop_
_geom_torsion_atom_site_label_1
_geom_torsion_atom_site_label_2
_geom_torsion_atom_site_label_3
_geom_torsion_atom_site_label_4
_geom_torsion
Mn1C O1C C1C C14C -35.0(8)
Mn1C O1C C1C C2C 149.2(5)
Mn1C N2C C25C C24C -76.3(6)
Mn1C N2C C26C C27C 11.4(8)
Mn1C O4C C41C O5C -2.1(7)
Mn1C O4C C41C C42C 178.4(6)
Mn1C O5C C41C O4C 2.0(7)
Mn1C O5C C41C C42C -178.5(6)
Mn1C N1C C16C C17C -95.4(6)
Mn1C N1C C15C C14C 13.6(9)
Mn1C O2C C28C C27C -34.4(8)
Mn1C O2C C28C C29C 149.8(4)
Mn1B O1B C1B C2B 155.4(5)
Mn1B O1B C1B C14B -24.5(9)
Mn1B O5B C41B O4B 1.9(8)
Mn1B O5B C41B C42B -173.4(6)
Mn1B N2B C26B C27B 16.3(9)
Mn1B N2B C25B C24B -103.0(7)
Mn1B N2B C25B C24Y -68.2(10)
Mn1B O4B C41B O5B -1.7(7)
Mn1B O4B C41B C42B 173.3(7)
Mn1B O2B C28B C27B -33.5(8)
Mn1B O2B C28B C29B 152.4(5)
Mn1A O2A C1A C14A -33.7(9)
Mn1A O2A C1A C2A 148.6(5)
Mn1A O1A C28A C29A 155.1(5)
Mn1A O1A C28A C27A -25.2(8)
Mn1A O4A C41A O5A -7.6(7)
Mn1A O4A C41A C42A 174.5(7)
Mn1A O5A C41A O4A 8.0(7)
Mn1A O5A C41A C42A -174.1(6)
Mn1A N1A C26A C27A 13.8(9)
Mn1A N1A C25A C24A -84.1(7)
Mn1A N2A C15A C14A 14.0(9)
Mn1A N2A C16A C17A -82.3(7)
Si2C C23C C24C C25C -173.0(5)
O1B Mn1B O5B C41B 89.0(4)
O1B Mn1B N2B C26B 150.2(5)
O1B Mn1B N2B C25B -24.0(5)
O1B Mn1B O4B C41B -89.8(4)
O1B Mn1B C41B O5B -91.4(4)
O1B Mn1B C41B O4B 90.4(4)
O1B Mn1B C41B C42B -54(4)
O1B Mn1B O2B C28B 110(2)
O1B Mn1B N1B C15B -28.4(5)
O1B Mn1B N1B C16B 159.5(6)
O1B C1B C14B C13B -176.7(6)
O1B C1B C14B C15B -6.5(10)
O2A Mn1A O1A C28A 83(2)
O2A Mn1A O4A C41A 96.3(4)
O2A Mn1A O5A C41A -96.6(4)
O2A Mn1A N1A C26A 154.4(5)
O2A Mn1A N1A C25A -20.4(5)
O2A Mn1A N2A C15A -32.6(5)
O2A Mn1A N2A C16A 157.3(5)
O2A Mn1A C41A O4A -86.3(4)
O2A Mn1A C41A O5A 85.9(4)
O2A Mn1A C41A C42A 147(5)
O1C Mn1C N2C C25C -19.1(5)
O1C Mn1C N2C C26C 151.5(5)
O1C Mn1C O4C C41C 90.3(4)
O1C Mn1C O5C C41C -93.5(4)
O1C Mn1C N1C C16C 150.7(5)
O1C Mn1C N1C C15C -33.6(5)
O1C Mn1C C41C O4C -90.9(4)
O1C Mn1C C41C O5C 87.1(4)
O1C Mn1C C41C C42C -127(16)
O1C Mn1C O2C C28C 108(3)
O1C C1C C2C C7C 175.9(6)
O1C C1C C2C C3C -4.4(10)
O1A Mn1A O2A C1A 117(2)
O1A Mn1A O4A C41A -86.6(4)
O1A Mn1A O5A C41A 85.0(4)
O1A Mn1A N1A C26A -28.9(5)
O1A Mn1A N1A C25A 156.2(5)
O1A Mn1A N2A C15A 151.8(5)
O1A Mn1A N2A C16A -18.3(5)
O1A Mn1A C41A O4A 93.0(4)
O1A Mn1A C41A O5A -94.8(4)
O1A Mn1A C41A C42A -34(5)
O4A Mn1A O2A C1A -101.4(5)
O4A Mn1A O1A C28A -58.4(5)
O4A Mn1A O5A C41A -4.5(4)
O4A Mn1A N1A C26A 61.0(5)
O4A Mn1A N1A C25A -113.8(5)
O4A Mn1A N2A C15A 59.3(6)
O4A Mn1A N2A C16A -110.8(5)
O4A Mn1A C41A O5A 172.2(7)
O4A Mn1A C41A C42A -127(5)
O5A Mn1A O2A C1A -42.0(5)
O5A Mn1A O1A C28A -117.7(5)
O5A Mn1A O4A C41A 4.5(4)
O5A Mn1A N1A C26A 59.9(7)
O5A Mn1A N1A C25A -115.0(6)
O5A Mn1A N2A C15A 60.9(5)
O5A Mn1A N2A C16A -109.2(5)
O5A Mn1A C41A O4A -172.2(7)
O5A Mn1A C41A C42A 61(5)
N2C Mn1C O1C C1C 164.7(5)
N2C Mn1C O4C C41C -178.8(4)
N2C Mn1C O5C C41C -1.2(7)
N2C Mn1C N1C C16C 61.4(5)
N2C Mn1C N1C C15C -122.9(5)
N2C Mn1C C41C O4C 1.4(5)
N2C Mn1C C41C O5C 179.4(3)
N2C Mn1C C41C C42C -35(16)
N2C Mn1C O2C C28C 43.9(5)
N2C C25C C24C C23C -71.3(7)
O5B Mn1B O1B C1B -117.3(5)
O5B Mn1B N2B C26B 59.3(5)
O5B Mn1B N2B C25B -114.9(5)
O5B Mn1B O4B C41B 1.0(4)
O5B Mn1B C41B O4B -178.2(7)
O5B Mn1B C41B C42B 38(4)
O5B Mn1B O2B C28B -42.9(5)
O5B Mn1B N1B C15B 59.1(7)
O5B Mn1B N1B C16B -113.0(6)
O4C Mn1C O1C C1C -100.8(5)
O4C Mn1C N2C C25C -111.4(5)
O4C Mn1C N2C C26C 59.3(5)
O4C Mn1C O5C C41C -1.2(4)
O4C Mn1C N1C C16C -119.3(5)
O4C Mn1C N1C C15C 56.4(7)
O4C Mn1C C41C O5C 178.0(7)
O4C Mn1C C41C C42C -36(15)
O4C Mn1C O2C C28C -50.5(5)
O5C Mn1C O1C C1C -41.2(5)
O5C Mn1C N2C C25C -111.4(5)
O5C Mn1C N2C C26C 59.2(7)
O5C Mn1C O4C C41C 1.2(4)
O5C Mn1C N1C C16C -118.7(5)
O5C Mn1C N1C C15C 57.0(5)
O5C Mn1C C41C O4C -178.0(7)
O5C Mn1C C41C C42C 146(16)
O5C Mn1C O2C C28C -110.1(5)
N2B Mn1B O1B C1B 155.6(5)
N2B Mn1B O5B C41B -178.6(4)
N2B Mn1B O4B C41B 5.3(6)
N2B Mn1B C41B O5B 1.6(5)
N2B Mn1B C41B O4B -176.6(4)
N2B Mn1B C41B C42B 39(4)
N2B Mn1B O2B C28B 44.0(5)
N2B Mn1B N1B C15B -119.9(5)
N2B Mn1B N1B C16B 68.1(6)
N2B C25B C24B C23B 169.8(8)
N2B C25B C24Y C23Y -80.3(14)
N1A Mn1A O2A C1A 164.2(5)
N1A Mn1A O1A C28A 36.1(5)
N1A Mn1A O4A C41A -174.9(4)
N1A Mn1A O5A C41A -3.1(7)
N1A Mn1A N2A C15A -119.2(5)
N1A Mn1A N2A C16A 70.7(5)
N1A Mn1A C41A O4A 6.1(5)
N1A Mn1A C41A O5A 178.3(4)
N1A Mn1A C41A C42A -121(5)
N1A C25A C24A C23A -62.8(8)
O3B Si2B C23B C24B 58.2(8)
O3B Si2B C23Y C24Y -78.9(12)
O3B Si1B C18B C17B -106.2(7)
O4B Mn1B O1B C1B -59.1(5)
O4B Mn1B O5B C41B -1.0(4)
O4B Mn1B N2B C26B 55.7(6)
O4B Mn1B N2B C25B -118.5(5)
O4B Mn1B C41B O5B 178.2(7)
O4B Mn1B C41B C42B -144(4)
O4B Mn1B O2B C28B -101.1(5)
O4B Mn1B N1B C15B 61.9(5)
O4B Mn1B N1B C16B -110.1(6)
C27C C28C C29C C30C 179.9(6)
C27C C28C C29C C34C 1.3(8)
O3C Si1C C18C C17C 45.3(6)
O3C Si2C C23C C24C -92.0(6)
C35C C34C C29C C30C -178.9(6)
C35C C34C C29C C28C -0.3(9)
N1C Mn1C O1C C1C 45.4(5)
N1C Mn1C N2C C25C 68.2(5)
N1C Mn1C N2C C26C -121.1(5)
N1C Mn1C O4C C41C 1.8(6)
N1C Mn1C O5C C41C 179.2(4)
N1C Mn1C C41C O4C -178.9(3)
N1C Mn1C C41C O5C -0.9(5)
N1C Mn1C C41C C42C 145(15)
N1C Mn1C O2C C28C 163.2(5)
N1C C16C C17C C18C 172.2(6)
C13A C14A C15A N2A -177.5(6)
C13A C14A C1A O2A -175.7(6)
C13A C14A C1A C2A 2.0(10)
C27B C40B C35B C36B 176.4(6)
C27B C40B C35B C34B -1.0(9)
C14C C1C C2C C7C 0.1(10)
C14C C1C C2C C3C 179.8(6)
C14C C13C C8C C7C -2.6(10)
C14C C13C C8C C9C 178.4(6)
N2A Mn1A O2A C1A 44.4(5)
N2A Mn1A O1A C28A 155.7(5)
N2A Mn1A O4A C41A 6.4(6)
N2A Mn1A O5A C41A 176.6(4)
N2A Mn1A N1A C26A -119.8(5)
N2A Mn1A N1A C25A 65.3(5)
N2A Mn1A C41A O4A -176.0(4)
N2A Mn1A C41A O5A -3.8(5)
N2A Mn1A C41A C42A 57(5)
N2A C16A C17A C18A -68.3(8)
C36B C35B C34B C29B -175.7(6)
C1C C14C C13C C8C 2.1(10)
C1C C14C C15C N1C 11.2(11)
C1C C2C C3C C5C 68.8(9)
C1C C2C C3C C6C -172.7(7)
C1C C2C C3C C4C -54.0(9)
C25C N2C C26C C27C -177.2(6)
C30B C29B C28B C27B -176.6(6)
C30B C29B C28B O2B -2.4(10)
C30B C29B C34B C35B 176.4(6)
C14A C13A C8A C7A 1.2(10)
C14A C13A C8A C9A 176.6(6)
C28A C29A C30A C32A 50.2(9)
C28A C29A C30A C33A -68.0(8)
C28A C29A C30A C31A 171.3(7)
C28A C29A C34A C35A 2.5(10)
C28A C27A C40A C35A 1.2(10)
C28A C27A C26A N1A 8.8(10)
C13C C14C C1C O1C -176.6(6)
C13C C14C C1C C2C -0.8(10)
C13C C14C C15C N1C -174.7(6)
C2B C7B C8B C13B -0.7(11)
C2B C7B C8B C9B -177.0(7)
C2B C1B C14B C13B 3.4(10)
C2B C1B C14B C15B 173.6(6)
C36C C35C C34C C29C 179.0(6)
C36C C35C C40C C27C -179.1(6)
C30A C29A C28A O1A -4.3(9)
C30A C29A C28A C27A 176.0(6)
C30A C29A C34A C35A -174.8(6)
C26C N2C C25C C24C 112.7(6)
C26C C27C C40C C35C -174.4(6)
C26C C27C C28C O2C -2.5(9)
C26C C27C C28C C29C 173.3(6)
C2A C7A C8A C13A -2.2(11)
C2A C7A C8A C9A -177.5(7)
C7B C2B C3B C5B 125.2(8)
C7B C2B C3B C6B 6.9(11)
C7B C2B C3B C4B -112.9(8)
C7B C2B C1B O1B 175.2(6)
C7B C2B C1B C14B -4.9(10)
C40A C27A C28A O1A 179.8(6)
C40A C27A C28A C29A -0.5(9)
C40A C27A C26A N1A -175.9(6)
C40A C35A C36A C39A 11.1(12)
C40A C35A C36A C37A -114.1(9)
C40A C35A C36A C38A 128.1(8)
C40A C35A C34A C29A -1.8(11)
C7A C2A C3A C5A 134.5(8)
C7A C2A C3A C4A -105.0(8)
C7A C2A C3A C6A 13.1(12)
C7A C2A C1A O2A 174.9(6)
C7A C2A C1A C14A -2.8(10)
C38B C36B C35B C40B 64.7(8)
C38B C36B C35B C34B -118.0(7)
C34C C35C C36C C38C -57.6(8)
C34C C35C C36C C37C 58.6(9)
C34C C35C C36C C39C 179.4(7)
C34C C35C C40C C27C 0.5(9)
C8A C13A C14A C15A -174.0(6)
C8A C13A C14A C1A -1.2(10)
C36A C35A C40A C27A 178.6(7)
C36A C35A C34A C29A 179.4(7)
C32B C30B C29B C28B -52.2(9)
C32B C30B C29B C34B 129.4(7)
C15A N2A C16A C17A 107.5(7)
C15A C14A C1A O2A -3.3(9)
C15A C14A C1A C2A 174.4(6)
C3B C2B C7B C8B -178.3(7)
C3B C2B C1B O1B -2.7(11)
C3B C2B C1B C14B 177.2(7)
C7C C2C C3C C5C -111.6(7)
C7C C2C C3C C6C 7.0(11)
C7C C2C C3C C4C 125.6(7)
C3A C2A C7A C8A 178.0(7)
C3A C2A C1A O2A 0.0(11)
C3A C2A C1A C14A -177.7(7)
C32C C30C C29C C34C 119.0(7)
C32C C30C C29C C28C -59.5(8)
C33B C30B C29B C28B -172.7(7)
C33B C30B C29B C34B 9.0(10)
C26A N1A C25A C24A 100.8(7)
C26A C27A C28A O1A -5.1(9)
C26A C27A C28A C29A 174.6(6)
C26A C27A C40A C35A -174.2(6)
C11A C9A C8A C13A 63.4(8)
C11A C9A C8A C7A -121.5(7)
C16C N1C C15C C14C -170.5(6)
C16C C17C C18C Si1C 177.9(5)
C10A C9A C8A C13A -176.6(6)
C10A C9A C8A C7A -1.5(10)
C31B C30B C29B C28B 67.9(8)
C31B C30B C29B C34B -110.4(7)
C41C Mn1C O1C C1C -70.5(5)
C41C Mn1C N2C C25C -112.1(5)
C41C Mn1C N2C C26C 58.5(5)
C41C Mn1C N1C C16C -118.3(5)
C41C Mn1C N1C C15C 57.4(5)
C41C Mn1C O2C C28C -80.8(5)
C33C C30C C29C C34C -120.3(7)
C33C C30C C29C C28C 61.2(8)
C16A N2A C15A C14A -175.3(6)
C16A C17A C18A Si2A -171.4(5)
C41B Mn1B O1B C1B -87.9(6)
C41B Mn1B N2B C26B 58.5(5)
C41B Mn1B N2B C25B -115.6(5)
C41B Mn1B O2B C28B -72.4(5)
C41B Mn1B N1B C15B 60.5(6)
C41B Mn1B N1B C16B -111.6(6)
C41A Mn1A O2A C1A -71.7(6)
C41A Mn1A O1A C28A -88.0(5)
C41A Mn1A N1A C26A 58.0(5)
C41A Mn1A N1A C25A -116.9(5)
C41A Mn1A N2A C15A 62.8(5)
C41A Mn1A N2A C16A -107.3(5)
C26B N2B C25B C24B 82.7(8)
C26B N2B C25B C24Y 117.4(9)
C26B C27B C40B C35B -172.0(6)
C26B C27B C28B O2B -3.0(9)
C26B C27B C28B C29B 171.3(6)
C2C C7C C8C C13C 2.0(11)
C2C C7C C8C C9C -179.0(7)
C15C N1C C16C C17C 88.8(7)
C15C C14C C1C O1C -2.7(10)
C15C C14C C1C C2C 173.1(6)
C15C C14C C13C C8C -172.2(6)
C25A N1A C26A C27A -171.0(6)
C25A C24A C23A Si1A -172.5(5)
C23C Si2C O3C Si1C -42(12)
C8C C7C C2C C1C -0.7(11)
C8C C7C C2C C3C 179.6(7)
C25B N2B C26B C27B -169.2(6)
C25B C24B C23B Si2B -177.7(7)
C25B C24Y C23Y Si2B -174.6(9)
C34A C29A C28A O1A 178.4(6)
C34A C29A C28A C27A -1.3(9)
C34A C29A C30A C32A -132.6(7)
C34A C29A C30A C33A 109.2(7)
C34A C29A C30A C31A -11.5(9)
C34A C35A C40A C27A -0.1(11)
C34A C35A C36A C39A -170.2(7)
C34A C35A C36A C37A 64.6(10)
C34A C35A C36A C38A -53.2(9)
C31C C30C C29C C34C 0.1(9)
C31C C30C C29C C28C -178.4(6)
C39B C36B C35B C40B -172.9(7)
C39B C36B C35B C34B 4.3(10)
C16B C17B C18B Si1B -170.1(6)
C12A C9A C8A C13A -56.7(8)
C12A C9A C8A C7A 118.4(8)
C10B C9B C8B C13B 43.2(10)
C10B C9B C8B C7B -140.8(8)
C22C Si2C O3C Si1C 76(12)
C22C Si2C C23C C24C 150.6(6)
C37B C36B C35B C40B -54.2(8)
C37B C36B C35B C34B 123.0(7)
C18C Si1C O3C Si2C 49(12)
C23A Si1A O3A Si2A 81.2(10)
C18A Si2A O3A Si1A -75.6(10)
C17B C16B N1B Mn1B -74.5(9)
C17B C16B N1B C15B 113.0(8)
C21A Si1A C23A C24A 44.2(7)
C21A Si1A O3A Si2A -41.3(11)
C18B Si1B O3B Si2B 96.7(16)
C24B C25B C24Y C23Y -17.2(10)
C19B Si1B O3B Si2B -151.0(16)
C19B Si1B C18B C17B 138.5(7)
C1Z C9C C8C C13C 19.0(12)
C1Z C9C C8C C7C -160.0(9)
C22A Si1A C23A C24A 167.0(6)
C22A Si1A O3A Si2A -161.9(9)
C19C Si1C O3C Si2C 170(12)
C19C Si1C C18C C17C -73.7(7)
C20C Si1C O3C Si2C -70(12)
C20C Si1C C18C C17C 164.8(6)
C21B Si2B O3B Si1B 37.7(17)
C21B Si2B C23B C24B -71.6(9)
C21B Si2B C23Y C24Y 169.9(12)
O2C Mn1C O1C C1C 100(3)
O2C Mn1C N2C C25C 157.6(5)
O2C Mn1C N2C C26C -31.8(5)
O2C Mn1C O4C C41C -91.1(4)
O2C Mn1C O5C C41C 88.7(4)
O2C Mn1C N1C C16C -26.3(5)
O2C Mn1C N1C C15C 149.4(5)
O2C Mn1C C41C O4C 89.7(4)
O2C Mn1C C41C O5C -92.3(4)
O2C Mn1C C41C C42C 53(16)
O2C C28C C29C C30C -4.2(9)
O2C C28C C29C C34C 177.2(5)
O2B Mn1B O1B C1B 90(2)
O2B Mn1B O5B C41B -93.1(4)
O2B Mn1B N2B C26B -33.9(5)
O2B Mn1B N2B C25B 151.9(5)
O2B Mn1B O4B C41B 92.5(4)
O2B Mn1B C41B O5B 88.8(4)
O2B Mn1B C41B O4B -89.4(4)
O2B Mn1B C41B C42B 126(4)
O2B Mn1B N1B C15B 155.3(5)
O2B Mn1B N1B C16B -16.8(6)
N1B Mn1B O1B C1B 35.6(5)
N1B Mn1B O5B C41B 2.3(7)
N1B Mn1B N2B C26B -121.2(5)
N1B Mn1B N2B C25B 64.7(6)
N1B Mn1B O4B C41B -177.4(4)
N1B Mn1B C41B O5B -178.7(4)
N1B Mn1B C41B O4B 3.0(5)
N1B Mn1B C41B C42B -141(4)
N1B Mn1B O2B C28B 164.1(5)
N1B C15B C14B C13B -178.8(6)
N1B C15B C14B C1B 10.6(11)
N1B C16B C17B C18B -64.3(10)
C40C C27C C26C N2C -173.1(6)
C40C C27C C28C O2C -177.2(5)
C40C C27C C28C C29C -1.4(9)
C40C C35C C36C C38C 122.0(7)
C40C C35C C36C C37C -121.9(7)
C40C C35C C36C C39C -1.0(10)
C40C C35C C34C C29C -0.6(10)
C28C C27C C26C N2C 12.1(10)
C28C C27C C40C C35C 0.5(9)
C1B C2B C7B C8B 3.8(12)
C1B C2B C3B C5B -56.9(9)
C1B C2B C3B C6B -175.3(8)
C1B C2B C3B C4B 64.9(9)
C40B C27B C26B N2B -178.8(6)
C40B C27B C28B O2B -175.6(5)
C40B C27B C28B C29B -1.3(9)
C40B C35B C34B C29B 1.6(10)
O3A Si1A C23A C24A -75.5(7)
O3A Si2A C18A C17A -51.1(7)
C1A C14A C15A N2A 9.9(10)
C1A C2A C7A C8A 3.0(11)
C1A C2A C3A C5A -50.9(11)
C1A C2A C3A C4A 69.6(9)
C1A C2A C3A C6A -172.2(8)
C14B C13B C8B C7B -1.1(10)
C14B C13B C8B C9B 175.1(6)
C14B C15B N1B Mn1B 12.5(10)
C14B C15B N1B C16B -175.0(7)
C28B C27B C26B N2B 8.4(10)
C28B C27B C40B C35B 1.0(9)
C28B C29B C34B C35B -2.0(10)
C34B C29B C28B C27B 1.7(9)
C34B C29B C28B O2B 176.0(6)
C8B C13B C14B C15B -171.1(6)
C8B C13B C14B C1B -0.3(10)
C12Y C9B C8B C13B -54.8(13)
C12Y C9B C8B C7B 121.2(12)
C23B Si2B O3B Si1B -97.2(16)
C23B Si2B C23Y C24Y 35.0(10)
C11B C9B C8B C13B 151.8(10)
C11B C9B C8B C7B -32.2(12)
C12C C9C C8C C13C 166.0(9)
C12C C9C C8C C7C -12.9(12)
C22Y Si2B O3B Si1B 170.1(17)
C22Y Si2B C23B C24B 175.2(10)
C22Y Si2B C23Y C24Y 49.1(15)
C21C Si2C O3C Si1C -165(12)
C21C Si2C C23C C24C 30.4(8)
C20A Si2A C18A C17A 57.7(9)
C20A Si2A O3A Si1A 167.2(12)
C11C C9C C8C C13C -74.9(10)
C11C C9C C8C C7C 106.2(10)
C20Y Si1B O3B Si2B -15.2(19)
C20Y Si1B C18B C17B 17.8(11)
C19A Si2A C18A C17A -170.4(8)
C19A Si2A O3A Si1A 47.8(13)
C24Y C25B C24B C23B 37.4(11)
C23Y Si2B O3B Si1B -61.7(17)
C23Y Si2B C23B C24B -17.2(10)
C2Z C9C C8C C13C -112.0(10)
C2Z C9C C8C C7C 69.1(11)
C11Y C9B C8B C13B -168.5(10)
C11Y C9B C8B C7B 7.5(13)
C20B Si1B O3B Si2B -37.9(18)
C20B Si1B C18B C17B 12.8(13)
C12B C9B C8B C13B -77.1(12)
C12B C9B C8B C7B 98.9(12)
C19X Si2A C18A C17A -168.7(9)
C19X Si2A O3A Si1A 14.8(14)
C20X Si2A C18A C17A 79.2(9)
C20X Si2A O3A Si1A 159.3(12)
C22B Si2B O3B Si1B 147.1(17)
C22B Si2B C23B C24B 168.7(9)
C22B Si2B C23Y C24Y 45(2)
C10C C9C C8C C13C 48.1(11)
C10C C9C C8C C7C -130.8(9)
C3Z C9C C8C C13C 138.0(9)
C3Z C9C C8C C7C -40.9(11)
